data_4311816
loop_
_publ_author_name
'Javier A. Cabeza'
'Ignacio del R\'io'
'Pablo Garc\'ia-\'Alvarez'
'Daniel Miguel'
'V\'ictor Riera'

_publ_contact_author_address
;
      Departamento de Qu\'imica Org\'anica e Inorg\'anica 
      Facultad de Qu\'imica 
      Universidad de Oviedo 
      33071 Oviedo 
      Spain 
;
_publ_contact_author_email jac@fq.uniovi.es
_publ_contact_author_fax '+34 985 103446'
_publ_contact_author_name 'Javier A. Cabeza'
_publ_contact_author_phone '+34 985 103501'
_publ_section_title
;
 Hexaruthenium Carbonyl Cluster Complexes with Basal Edge-Bridged Square
 Pyramidal Metallic Skeleton: Efficient Synthesis of 2-Imidopyridine
 Derivatives and Determination of Their Reactive Sites in Carbonyl
 Substitution Reactions
;
_journal_name_full 'Inorganic Chemistry'
_journal_page_first 5450
_journal_page_last 5458
_journal_paper_doi 10.1021/ic0492789
_journal_volume 43
_journal_year 2004
_chemical_compound_source
;
Synthesis. Crystallization from a CH~2~Cl~2~ /
 hexanes solution 
at room temperature by slow liquid-liquid difussion.
;
_chemical_formula_moiety 'C73 H53 N2 O13 P3 Ru6, 3(C0.33 H0.66 Cl0.66)'
_chemical_formula_sum 'C74 H55 Cl2 N2 O13 P3 Ru6'
_chemical_formula_weight 1950.43
_chemical_name_systematic
;
 ?
;
_space_group_IT_number 2
_symmetry_cell_setting triclinic
_symmetry_space_group_name_Hall '-P 1'
_symmetry_space_group_name_H-M 'P -1'
_atom_sites_solution_hydrogens geom
_atom_sites_solution_primary direct
_atom_sites_solution_secondary difmap
_audit_creation_method SHELXL-97
_cell_angle_alpha 90.276(3)
_cell_angle_beta 95.087(3)
_cell_angle_gamma 104.990(3)
_cell_formula_units_Z 2
_cell_length_a 13.9447(6)
_cell_length_b 15.1141(6)
_cell_length_c 18.9417(8)
_cell_measurement_temperature 150(2)
_cell_volume 3839.5(3)
_computing_cell_refinement 'HKL Scalepack (Otwinowski & Minor 1997)'
_computing_data_collection 'Collect (Nonius BV, 1997-2000)'
_computing_data_reduction 'HKL Denzo and Scalepack (Otwinowski & Minor 1997)'
_computing_molecular_graphics 'EUCLID (Spek, 1982)'
_computing_publication_material 'SHELXL-97 (Sheldrick, 1997)'
_computing_structure_refinement 'SHELXL-97 (Sheldrick, 1997)'
_computing_structure_solution 'DIRDIF-96 (Beurskens et al., 1996)'
_diffrn_ambient_temperature 150(2)
_diffrn_detector_area_resol_mean 9
_diffrn_measured_fraction_theta_full 0.996
_diffrn_measured_fraction_theta_max 0.996
_diffrn_measurement_device '95mm CCD camera on \k-goniostat'
_diffrn_measurement_device_type KappaCCD
_diffrn_measurement_method CCD
_diffrn_radiation_monochromator 'horizontally mounted graphite crystal'
_diffrn_radiation_source 'fine-focus sealed tube'
_diffrn_radiation_type CuK\a
_diffrn_radiation_wavelength 1.54180
_diffrn_reflns_av_R_equivalents 0.0648
_diffrn_reflns_av_sigmaI/netI 0.0716
_diffrn_reflns_limit_h_max 16
_diffrn_reflns_limit_h_min -16
_diffrn_reflns_limit_k_max 18
_diffrn_reflns_limit_k_min -17
_diffrn_reflns_limit_l_max 21
_diffrn_reflns_limit_l_min -22
_diffrn_reflns_number 62023
_diffrn_reflns_theta_full 68.41
_diffrn_reflns_theta_max 68.41
_diffrn_reflns_theta_min 2.34
_exptl_absorpt_coefficient_mu 11.049
_exptl_absorpt_correction_T_max 0.435
_exptl_absorpt_correction_T_min 0.160
_exptl_absorpt_correction_type refdelf
_exptl_absorpt_process_details
;
Parkin S,Moezzi B & Hope H, (1995) J. Appl. Cryst. 28, 53-56
Cubic fit to sin(theta)/lambda - 24 parameters
;
_exptl_crystal_colour black
_exptl_crystal_density_diffrn 1.687
_exptl_crystal_density_method 'not measured'
_exptl_crystal_description blocks
_exptl_crystal_F_000 1920
_exptl_crystal_size_max 0.225
_exptl_crystal_size_mid 0.225
_exptl_crystal_size_min 0.075
_refine_diff_density_max 2.643
_refine_diff_density_min -1.727
_refine_diff_density_rms 0.315
_refine_ls_extinction_method none
_refine_ls_goodness_of_fit_ref 1.001
_refine_ls_hydrogen_treatment mixed
_refine_ls_matrix_type full
_refine_ls_number_parameters 945
_refine_ls_number_reflns 14041
_refine_ls_number_restraints 4
_refine_ls_restrained_S_all 1.001
_refine_ls_R_factor_all 0.0915
_refine_ls_R_factor_gt 0.0764
_refine_ls_shift/su_max 0.001
_refine_ls_shift/su_mean 0.000
_refine_ls_structure_factor_coef Fsqd
_refine_ls_weighting_details
; calc
 [1.00000+-1.00000exp(-15.40(sin\q/\l)^2^)]/
   [\s^2^(Fo^2^)+0.0000+7.9362*P+(0.1945P)^2^+0.0000sin\q/\l]
 where P = 0.33333Fo^2^ + 0.66667Fc^2^
;
_refine_ls_weighting_scheme calc
_refine_ls_wR_factor_gt 0.2321
_refine_ls_wR_factor_ref 0.2642
_reflns_number_gt 11643
_reflns_number_total 14041
_reflns_threshold_expression >2sigma(I)
_cod_data_source_file ic0492789si20040603_085619_5.cif
_cod_data_source_block 7_(pg49f2)
_cod_database_code 4311816

loop_
_symmetry_equiv_pos_as_xyz
'x, y, z'
'-x, -y, -z'

loop_
_atom_site_label
_atom_site_type_symbol
_atom_site_fract_x
_atom_site_fract_y
_atom_site_fract_z
_atom_site_U_iso_or_equiv
_atom_site_adp_type
_atom_site_occupancy
_atom_site_symmetry_multiplicity
_atom_site_calc_flag
_atom_site_refinement_flags
_atom_site_disorder_assembly
_atom_site_disorder_group
C1 C 1.1180(6) 0.6429(6) 0.8405(4) 0.0308(18) Uani 1 1 d . . .
C2 C 1.0569(8) 0.5590(6) 0.8590(5) 0.035(2) Uani 1 1 d . . .
H2 H 0.9918 0.5395 0.8381 0.042 Uiso 1 1 calc R . .
C3 C 1.0919(8) 0.5052(7) 0.9078(5) 0.041(2) Uani 1 1 d . . .
H3 H 1.0520 0.4487 0.9194 0.049 Uiso 1 1 calc R . .
C4 C 1.1886(9) 0.5378(8) 0.9391(5) 0.046(2) Uani 1 1 d . . .
H4 H 1.2131 0.5037 0.9737 0.056 Uiso 1 1 calc R . .
C5 C 1.2487(7) 0.6199(7) 0.9198(5) 0.038(2) Uani 1 1 d . . .
C6 C 1.3457(7) 0.6595(8) 0.9647(5) 0.042(2) Uani 1 1 d . . .
H6A H 1.3339 0.6950 1.0037 0.063 Uiso 1 1 calc R . .
H6B H 1.3924 0.6981 0.9364 0.063 Uiso 1 1 calc R . .
H6C H 1.3723 0.6106 0.9827 0.063 Uiso 1 1 calc R . .
C11 C 1.0178(6) 0.4434(6) 0.6615(5) 0.0316(18) Uani 1 1 d . . .
C12 C 1.0026(8) 0.3759(6) 0.6074(5) 0.037(2) Uani 1 1 d . . .
H12 H 0.9430 0.3606 0.5784 0.045 Uiso 1 1 calc R . .
C13 C 1.0768(8) 0.3320(7) 0.5972(6) 0.044(2) Uani 1 1 d . . .
H13 H 1.0670 0.2886 0.5604 0.053 Uiso 1 1 calc R . .
C14 C 1.1652(8) 0.3520(7) 0.6410(6) 0.042(2) Uani 1 1 d . . .
H14 H 1.2131 0.3204 0.6353 0.051 Uiso 1 1 calc R . .
C15 C 1.1811(7) 0.4201(6) 0.6939(6) 0.041(2) Uani 1 1 d . . .
H15 H 1.2408 0.4354 0.7229 0.049 Uiso 1 1 calc R . .
C16 C 1.1083(7) 0.4648(7) 0.7030(5) 0.037(2) Uani 1 1 d . . .
H16 H 1.1202 0.5107 0.7381 0.044 Uiso 1 1 calc R . .
C20 C 0.572(2) 0.067(2) 0.6685(16) 0.050(8) Uani 0.33 1 d P . .
H20A H 0.5265 0.0244 0.6965 0.060 Uiso 0.33 1 calc PR . .
H20B H 0.6318 0.0457 0.6673 0.060 Uiso 0.33 1 calc PR . .
C21 C 1.4929(7) 0.7562(8) 0.7088(5) 0.045(2) Uani 1 1 d . . .
C22 C 1.4641(9) 0.8108(9) 0.6585(6) 0.054(3) Uani 1 1 d . . .
H21 H 1.4247 0.8489 0.6697 0.064 Uiso 1 1 calc R . .
C23 C 1.4939(12) 0.8092(11) 0.5904(7) 0.072(4) Uani 1 1 d . . .
H22 H 1.4746 0.8474 0.5567 0.087 Uiso 1 1 calc R . .
C24 C 1.5508(11) 0.7533(13) 0.5718(7) 0.077(5) Uani 1 1 d . . .
H23 H 1.5691 0.7518 0.5258 0.092 Uiso 1 1 calc R . .
C25 C 1.5796(9) 0.7005(13) 0.6216(7) 0.074(4) Uani 1 1 d . . .
H24 H 1.6193 0.6630 0.6095 0.089 Uiso 1 1 calc R . .
C26 C 1.5531(8) 0.6990(10) 0.6900(6) 0.055(3) Uani 1 1 d . . .
H25 H 1.5742 0.6612 0.7231 0.066 Uiso 1 1 calc R . .
C30 C 0.438(3) 0.203(3) 0.8575(14) 0.076(11) Uiso 0.34 1 d PD . .
H30A H 0.3799 0.1654 0.8294 0.091 Uiso 0.34 1 calc PR . .
H30B H 0.4756 0.2466 0.8264 0.091 Uiso 0.34 1 calc PR . .
C31 C 1.5679(6) 0.8578(7) 0.8381(5) 0.038(2) Uani 1 1 d . . .
C32 C 1.6251(8) 0.9188(8) 0.7955(6) 0.049(3) Uani 1 1 d . . .
H32 H 1.6147 0.9098 0.7465 0.059 Uiso 1 1 calc R . .
C33 C 1.6988(9) 0.9946(8) 0.8248(7) 0.056(3) Uani 1 1 d . . .
H33 H 1.7387 1.0349 0.7958 0.068 Uiso 1 1 calc R . .
C34 C 1.7112(9) 1.0084(8) 0.8967(8) 0.060(3) Uani 1 1 d . . .
H34 H 1.7577 1.0604 0.9162 0.072 Uiso 1 1 calc R . .
C35 C 1.6570(9) 0.9481(9) 0.9405(7) 0.056(3) Uani 1 1 d . . .
H35 H 1.6692 0.9568 0.9894 0.067 Uiso 1 1 calc R . .
C36 C 1.5826(8) 0.8724(8) 0.9109(6) 0.045(2) Uani 1 1 d . . .
H36 H 1.5432 0.8321 0.9402 0.054 Uiso 1 1 calc R . .
C40 C 0.489(5) 0.453(2) 0.656(2) 0.103(17) Uiso 0.33 1 d PD . .
H40A H 0.5568 0.4879 0.6497 0.124 Uiso 0.33 1 calc PR . .
H40B H 0.4589 0.4915 0.6828 0.124 Uiso 0.33 1 calc PR . .
C41 C 1.4913(7) 0.6597(7) 0.8375(6) 0.041(2) Uani 1 1 d . . .
C42 C 1.5826(8) 0.6600(8) 0.8741(7) 0.052(3) Uani 1 1 d . . .
H42 H 1.6324 0.7145 0.8804 0.063 Uiso 1 1 calc R . .
C43 C 1.6001(9) 0.5796(10) 0.9013(9) 0.070(4) Uani 1 1 d . . .
H43 H 1.6613 0.5802 0.9255 0.084 Uiso 1 1 calc R . .
C44 C 1.5245(11) 0.4979(10) 0.8918(8) 0.070(4) Uani 1 1 d . . .
H44 H 1.5348 0.4439 0.9105 0.084 Uiso 1 1 calc R . .
C45 C 1.4360(11) 0.4976(8) 0.8554(7) 0.060(3) Uani 1 1 d . . .
H45 H 1.3860 0.4431 0.8493 0.072 Uiso 1 1 calc R . .
C46 C 1.4193(8) 0.5762(8) 0.8275(6) 0.048(2) Uani 1 1 d . . .
H46 H 1.3589 0.5739 0.8014 0.058 Uiso 1 1 calc R . .
C51 C 0.9247(8) 1.0575(6) 0.6615(5) 0.040(2) Uani 1 1 d . . .
C52 C 0.8972(9) 1.1323(9) 0.6847(7) 0.055(3) Uani 1 1 d . . .
H52 H 0.9275 1.1616 0.7273 0.066 Uiso 1 1 calc R . .
C53 C 0.8239(11) 1.1662(9) 0.6454(7) 0.064(3) Uani 1 1 d . . .
H53 H 0.8056 1.2169 0.6622 0.077 Uiso 1 1 calc R . .
C54 C 0.7801(10) 1.1236(8) 0.5824(7) 0.059(3) Uani 1 1 d . . .
H54 H 0.7338 1.1473 0.5558 0.071 Uiso 1 1 calc R . .
C55 C 0.8028(8) 1.0468(8) 0.5577(6) 0.048(3) Uani 1 1 d . . .
H55 H 0.7715 1.0179 0.5152 0.058 Uiso 1 1 calc R . .
C56 C 0.8737(8) 1.0130(7) 0.5974(5) 0.044(2) Uani 1 1 d . . .
H56 H 0.8881 0.9599 0.5816 0.053 Uiso 1 1 calc R . .
C61 C 1.1324(7) 1.0733(6) 0.6588(5) 0.038(2) Uani 1 1 d . . .
C62 C 1.1230(8) 1.1115(7) 0.5933(5) 0.040(2) Uani 1 1 d . . .
H62 H 1.0597 1.1101 0.5723 0.047 Uiso 1 1 calc R . .
C63 C 1.2049(10) 1.1515(8) 0.5587(6) 0.053(3) Uani 1 1 d . . .
H63 H 1.1973 1.1752 0.5139 0.063 Uiso 1 1 calc R . .
C64 C 1.2983(10) 1.1561(9) 0.5908(7) 0.059(3) Uani 1 1 d . . .
H64 H 1.3546 1.1850 0.5686 0.071 Uiso 1 1 calc R . .
C65 C 1.3086(10) 1.1177(11) 0.6561(8) 0.075(4) Uani 1 1 d . . .
H65 H 1.3718 1.1209 0.6779 0.090 Uiso 1 1 calc R . .
C66 C 1.2272(9) 1.0755(9) 0.6885(7) 0.062(3) Uani 1 1 d . . .
H66 H 1.2350 1.0476 0.7315 0.074 Uiso 1 1 calc R . .
C71 C 1.0459(8) 1.0834(6) 0.7910(5) 0.040(2) Uani 1 1 d . . .
C72 C 0.9932(9) 1.0456(7) 0.8476(5) 0.042(2) Uani 1 1 d . . .
H72 H 0.9497 0.9873 0.8429 0.051 Uiso 1 1 calc R . .
C73 C 1.0059(10) 1.0949(9) 0.9106(6) 0.054(3) Uani 1 1 d . . .
H73 H 0.9715 1.0692 0.9485 0.064 Uiso 1 1 calc R . .
C74 C 1.0697(11) 1.1828(9) 0.9182(7) 0.062(4) Uani 1 1 d . . .
H74 H 1.0776 1.2159 0.9609 0.075 Uiso 1 1 calc R . .
C75 C 1.1200(10) 1.2195(8) 0.8631(7) 0.060(3) Uani 1 1 d . . .
H75 H 1.1621 1.2784 0.8680 0.072 Uiso 1 1 calc R . .
C76 C 1.1101(9) 1.1709(7) 0.7990(6) 0.049(3) Uani 1 1 d . . .
H76 H 1.1461 1.1968 0.7619 0.059 Uiso 1 1 calc R . .
C81 C 0.8243(7) 0.4537(6) 0.6107(5) 0.0316(18) Uani 1 1 d . . .
C82 C 0.8446(7) 0.4881(7) 0.5434(5) 0.038(2) Uani 1 1 d . . .
H82 H 0.9029 0.5334 0.5384 0.046 Uiso 1 1 calc R . .
C83 C 0.7790(8) 0.4555(7) 0.4846(5) 0.041(2) Uani 1 1 d . . .
H83 H 0.7934 0.4790 0.4404 0.049 Uiso 1 1 calc R . .
C84 C 0.6925(8) 0.3888(8) 0.4910(5) 0.045(2) Uani 1 1 d . . .
H84 H 0.6483 0.3673 0.4512 0.054 Uiso 1 1 calc R . .
C85 C 0.6719(9) 0.3545(8) 0.5551(7) 0.057(3) Uani 1 1 d . . .
H85 H 0.6133 0.3090 0.5588 0.068 Uiso 1 1 calc R . .
C86 C 0.7373(8) 0.3860(7) 0.6169(6) 0.043(2) Uani 1 1 d . . .
H86 H 0.7220 0.3617 0.6608 0.052 Uiso 1 1 calc R . .
C91 C 0.8686(7) 0.4195(6) 0.7577(5) 0.0346(19) Uani 1 1 d . . .
C92 C 0.7840(8) 0.4302(7) 0.7881(6) 0.044(2) Uani 1 1 d . . .
H92 H 0.7534 0.4747 0.7711 0.053 Uiso 1 1 calc R . .
C93 C 0.7458(9) 0.3772(8) 0.8417(6) 0.052(3) Uani 1 1 d . . .
H93 H 0.6900 0.3863 0.8611 0.062 Uiso 1 1 calc R . .
C94 C 0.7885(10) 0.3101(9) 0.8677(7) 0.058(3) Uani 1 1 d . . .
H94 H 0.7618 0.2738 0.9044 0.069 Uiso 1 1 calc R . .
C95 C 0.8734(9) 0.2971(8) 0.8382(6) 0.050(3) Uani 1 1 d . . .
H95 H 0.9034 0.2522 0.8554 0.060 Uiso 1 1 calc R . .
C96 C 0.9113(8) 0.3508(7) 0.7840(5) 0.039(2) Uani 1 1 d . . .
H96 H 0.9667 0.3414 0.7642 0.047 Uiso 1 1 calc R . .
C100 C 1.0637(6) 0.6698(6) 0.6290(5) 0.0318(18) Uani 1 1 d . . .
C101 C 1.2451(7) 0.6843(6) 0.7059(5) 0.0330(19) Uani 1 1 d . . .
C102 C 1.2219(7) 0.8315(7) 0.6370(5) 0.0348(19) Uani 1 1 d . . .
C201 C 1.1375(6) 0.8210(6) 0.9293(5) 0.0336(19) Uani 1 1 d . . .
C202 C 1.1992(7) 0.9656(8) 0.8611(5) 0.042(2) Uani 1 1 d . . .
C301 C 1.3557(7) 0.8529(7) 0.9108(5) 0.038(2) Uani 1 1 d . . .
C302 C 1.3561(7) 0.9075(7) 0.7813(5) 0.039(2) Uani 1 1 d . . .
C400 C 0.8388(6) 0.6556(6) 0.7599(5) 0.0310(18) Uani 1 1 d . . .
C402 C 0.8711(7) 0.6682(6) 0.6250(4) 0.0305(18) Uani 1 1 d . . .
C501 C 0.9205(7) 0.6627(7) 0.9087(5) 0.037(2) Uani 1 1 d . . .
C502 C 0.8552(7) 0.7949(6) 0.8650(5) 0.036(2) Uani 1 1 d . . .
C601 C 1.0084(7) 0.8529(6) 0.6121(5) 0.0346(19) Uani 1 1 d . . .
C602 C 0.8581(8) 0.8449(6) 0.7014(5) 0.039(2) Uani 1 1 d . . .
N1 N 1.0796(5) 0.7030(5) 0.7974(4) 0.0250(14) Uani 1 1 d . . .
N2 N 1.2177(5) 0.6703(5) 0.8673(4) 0.0303(15) Uani 1 1 d . . .
O100 O 1.0754(5) 0.6480(5) 0.5724(3) 0.0384(14) Uani 1 1 d . . .
O101 O 1.2881(5) 0.6325(5) 0.6903(4) 0.0409(15) Uani 1 1 d . . .
O102 O 1.2619(6) 0.8751(6) 0.5943(4) 0.0533(19) Uani 1 1 d . . .
O201 O 1.1404(6) 0.8058(5) 0.9893(4) 0.0468(17) Uani 1 1 d . . .
O202 O 1.2388(6) 1.0405(5) 0.8815(4) 0.0488(18) Uani 1 1 d . . .
O301 O 1.3818(6) 0.8935(6) 0.9629(4) 0.058(2) Uani 1 1 d . . .
O302 O 1.3884(6) 0.9804(5) 0.7591(5) 0.0533(19) Uani 1 1 d . . .
O400 O 0.7519(5) 0.6281(5) 0.7531(4) 0.0402(15) Uani 1 1 d . . .
O402 O 0.8134(5) 0.6772(5) 0.5798(4) 0.0406(15) Uani 1 1 d . . .
O501 O 0.9003(6) 0.6210(6) 0.9583(4) 0.0550(19) Uani 1 1 d . . .
O502 O 0.8038(6) 0.8316(6) 0.8880(5) 0.0539(19) Uani 1 1 d . . .
O601 O 1.0147(5) 0.8508(5) 0.5518(3) 0.0417(15) Uani 1 1 d . . .
O602 O 0.7759(4) 0.8397(5) 0.6971(4) 0.0433(16) Uani 1 1 d . . .
P1 P 1.46378(17) 0.76265(17) 0.80117(12) 0.0348(5) Uani 1 1 d . . .
P2 P 1.02574(18) 1.01754(15) 0.70710(12) 0.0330(5) Uani 1 1 d . . .
P3 P 0.91824(16) 0.49418(14) 0.68532(11) 0.0283(4) Uani 1 1 d . . .
Ru1 Ru 1.15813(5) 0.76058(4) 0.70907(3) 0.0275(2) Uani 1 1 d . . .
Ru2 Ru 1.13655(5) 0.84587(4) 0.83372(3) 0.0278(2) Uani 1 1 d . . .
Ru3 Ru 1.30761(5) 0.79701(5) 0.82225(3) 0.0298(2) Uani 1 1 d . . .
Ru4 Ru 0.96099(4) 0.65963(4) 0.70040(3) 0.0259(2) Uani 1 1 d . . .
Ru5 Ru 0.94379(5) 0.73609(4) 0.82952(3) 0.0269(2) Uani 1 1 d . . .
Ru6 Ru 0.99856(5) 0.85718(4) 0.71014(3) 0.0274(2) Uani 1 1 d . . .
Cl1 Cl 0.5154(6) 0.0674(7) 0.5816(5) 0.060(2) Uani 0.33 1 d P . .
Cl2 Cl 0.6018(7) 0.1771(7) 0.7077(6) 0.069(2) Uani 0.33 1 d P . .
Cl3 Cl 0.3990(7) 0.2617(6) 0.9241(5) 0.073(3) Uani 0.34 1 d PD . .
Cl4 Cl 0.5097(7) 0.1346(8) 0.8905(5) 0.075(3) Uani 0.34 1 d PD . .
Cl5 Cl 0.4218(11) 0.4293(11) 0.5708(10) 0.142(9) Uani 0.33 1 d PD . .
Cl6 Cl 0.4933(11) 0.3566(7) 0.7031(6) 0.086(4) Uani 0.33 1 d PD . .
H100 H 1.0065 0.8601 0.8106 0.050 Uiso 1 1 d . . .
H200 H 1.1369 0.8748 0.7363 0.050 Uiso 1 1 d . . .

loop_
_atom_site_aniso_label
_atom_site_aniso_U_11
_atom_site_aniso_U_22
_atom_site_aniso_U_33
_atom_site_aniso_U_23
_atom_site_aniso_U_13
_atom_site_aniso_U_12
C1 0.025(4) 0.035(5) 0.029(4) -0.005(3) 0.004(3) 0.003(3)
C2 0.044(5) 0.034(5) 0.031(4) 0.006(4) -0.001(4) 0.016(4)
C3 0.050(6) 0.039(5) 0.036(5) 0.011(4) 0.011(4) 0.012(4)
C4 0.056(6) 0.049(6) 0.039(5) 0.025(4) 0.011(5) 0.019(5)
C5 0.035(5) 0.048(5) 0.036(5) 0.012(4) 0.012(4) 0.017(4)
C6 0.036(5) 0.056(6) 0.038(5) 0.014(4) 0.003(4) 0.017(4)
C11 0.029(4) 0.029(4) 0.041(5) 0.005(4) 0.007(4) 0.015(3)
C12 0.052(6) 0.029(4) 0.032(4) 0.001(4) 0.007(4) 0.012(4)
C13 0.048(6) 0.038(5) 0.048(5) -0.011(4) 0.002(4) 0.017(4)
C14 0.040(5) 0.038(5) 0.055(6) 0.004(4) 0.013(4) 0.019(4)
C15 0.033(5) 0.031(5) 0.060(6) 0.001(4) 0.011(4) 0.009(4)
C16 0.036(5) 0.038(5) 0.037(5) -0.002(4) 0.008(4) 0.010(4)
C20 0.035(15) 0.06(2) 0.038(15) 0.027(15) 0.010(12) -0.011(14)
C21 0.034(5) 0.058(6) 0.039(5) -0.009(5) 0.014(4) 0.001(4)
C22 0.045(6) 0.069(7) 0.040(5) 0.008(5) 0.001(5) 0.003(5)
C23 0.072(9) 0.086(10) 0.040(6) 0.014(6) 0.006(6) -0.013(8)
C24 0.057(8) 0.123(13) 0.034(6) -0.006(7) 0.014(6) -0.007(8)
C25 0.036(6) 0.118(12) 0.057(8) -0.035(8) 0.009(5) 0.000(7)
C26 0.041(6) 0.076(8) 0.045(6) -0.015(5) 0.014(5) 0.007(5)
C31 0.022(4) 0.048(5) 0.044(5) -0.012(4) 0.001(4) 0.010(4)
C32 0.034(5) 0.056(6) 0.053(6) -0.007(5) 0.000(4) 0.004(5)
C33 0.039(6) 0.047(6) 0.076(8) 0.001(6) -0.003(5) 0.002(5)
C34 0.043(6) 0.048(6) 0.083(9) -0.025(6) -0.008(6) 0.006(5)
C35 0.047(6) 0.069(8) 0.052(6) -0.022(6) -0.001(5) 0.020(6)
C36 0.034(5) 0.056(6) 0.046(5) -0.005(5) -0.001(4) 0.014(5)
C41 0.029(5) 0.050(6) 0.052(6) -0.003(5) 0.007(4) 0.022(4)
C42 0.041(6) 0.053(6) 0.067(7) 0.017(5) 0.004(5) 0.020(5)
C43 0.039(6) 0.068(8) 0.104(11) 0.007(7) -0.002(6) 0.018(6)
C44 0.074(9) 0.057(8) 0.087(10) 0.024(7) 0.011(7) 0.032(7)
C45 0.071(8) 0.036(6) 0.073(8) 0.007(5) -0.005(6) 0.019(5)
C46 0.043(6) 0.055(6) 0.045(5) -0.002(5) -0.003(4) 0.012(5)
C51 0.047(5) 0.030(5) 0.044(5) 0.002(4) 0.005(4) 0.015(4)
C52 0.052(6) 0.058(7) 0.054(6) -0.002(5) -0.003(5) 0.013(5)
C53 0.076(8) 0.054(7) 0.072(8) -0.008(6) -0.009(7) 0.040(7)
C54 0.061(7) 0.047(6) 0.075(8) 0.001(6) -0.013(6) 0.029(6)
C55 0.046(6) 0.047(6) 0.050(6) -0.002(5) -0.012(5) 0.016(5)
C56 0.054(6) 0.038(5) 0.042(5) -0.001(4) -0.011(5) 0.019(5)
C61 0.041(5) 0.026(4) 0.047(5) 0.006(4) 0.008(4) 0.007(4)
C62 0.044(5) 0.035(5) 0.040(5) 0.005(4) 0.007(4) 0.008(4)
C63 0.066(7) 0.040(6) 0.050(6) 0.010(5) 0.005(5) 0.013(5)
C64 0.057(7) 0.060(7) 0.059(7) 0.016(6) 0.017(6) 0.010(6)
C65 0.049(7) 0.085(10) 0.084(9) 0.043(8) 0.000(6) 0.008(7)
C66 0.052(7) 0.067(8) 0.056(7) 0.019(6) 0.008(5) -0.006(6)
C71 0.044(5) 0.029(5) 0.047(5) -0.004(4) -0.001(4) 0.013(4)
C72 0.058(6) 0.040(5) 0.035(5) 0.001(4) 0.004(4) 0.022(5)
C73 0.072(8) 0.061(7) 0.042(5) -0.005(5) 0.001(5) 0.045(6)
C74 0.077(8) 0.065(8) 0.051(7) -0.026(6) -0.012(6) 0.035(7)
C75 0.062(7) 0.044(6) 0.070(8) -0.017(6) -0.012(6) 0.014(5)
C76 0.056(6) 0.035(5) 0.052(6) -0.001(4) -0.005(5) 0.011(5)
C81 0.035(4) 0.025(4) 0.038(5) -0.001(3) 0.007(4) 0.013(4)
C82 0.034(5) 0.043(5) 0.037(5) -0.004(4) 0.000(4) 0.009(4)
C83 0.048(6) 0.046(5) 0.034(5) 0.000(4) 0.000(4) 0.022(5)
C84 0.043(5) 0.051(6) 0.037(5) 0.006(4) -0.004(4) 0.005(5)
C85 0.044(6) 0.048(6) 0.067(7) -0.004(5) -0.007(5) -0.004(5)
C86 0.042(5) 0.043(5) 0.044(5) 0.006(4) -0.003(4) 0.010(4)
C91 0.038(5) 0.028(4) 0.035(4) 0.002(4) 0.008(4) 0.002(4)
C92 0.041(5) 0.044(5) 0.056(6) 0.009(5) 0.005(4) 0.024(4)
C93 0.059(7) 0.061(7) 0.056(6) 0.034(5) 0.040(5) 0.042(6)
C94 0.062(7) 0.065(7) 0.052(6) 0.011(6) 0.031(6) 0.018(6)
C95 0.055(6) 0.043(6) 0.053(6) 0.024(5) 0.017(5) 0.011(5)
C96 0.043(5) 0.038(5) 0.043(5) 0.002(4) 0.005(4) 0.023(4)
C100 0.020(4) 0.040(5) 0.036(5) -0.005(4) 0.000(3) 0.011(3)
C101 0.029(4) 0.034(5) 0.030(4) 0.003(4) 0.006(3) -0.003(4)
C102 0.029(4) 0.042(5) 0.033(4) 0.011(4) 0.003(4) 0.009(4)
C201 0.026(4) 0.033(5) 0.041(5) -0.004(4) 0.003(4) 0.008(4)
C202 0.029(4) 0.052(6) 0.042(5) -0.002(4) -0.008(4) 0.009(4)
C301 0.030(4) 0.039(5) 0.047(5) -0.004(4) -0.001(4) 0.014(4)
C302 0.030(4) 0.044(5) 0.044(5) 0.013(4) -0.004(4) 0.011(4)
C400 0.030(5) 0.030(4) 0.038(4) -0.010(3) 0.005(3) 0.015(4)
C402 0.037(5) 0.030(4) 0.029(4) 0.005(3) 0.006(4) 0.016(4)
C501 0.042(5) 0.042(5) 0.035(5) 0.000(4) 0.011(4) 0.024(4)
C502 0.027(4) 0.035(5) 0.047(5) 0.002(4) 0.006(4) 0.011(4)
C601 0.043(5) 0.033(5) 0.030(5) 0.006(3) 0.000(4) 0.015(4)
C602 0.049(6) 0.031(5) 0.037(5) -0.005(4) 0.004(4) 0.011(4)
N1 0.025(3) 0.024(3) 0.029(3) 0.000(3) 0.008(3) 0.009(3)
N2 0.032(4) 0.039(4) 0.025(3) 0.008(3) 0.010(3) 0.017(3)
O100 0.033(3) 0.051(4) 0.031(3) -0.005(3) 0.009(3) 0.009(3)
O101 0.035(3) 0.043(4) 0.045(4) -0.009(3) 0.003(3) 0.011(3)
O102 0.049(4) 0.066(5) 0.043(4) 0.027(4) 0.009(3) 0.009(4)
O201 0.050(4) 0.059(5) 0.033(4) -0.003(3) 0.004(3) 0.017(3)
O202 0.053(4) 0.029(3) 0.058(4) -0.003(3) -0.016(3) 0.005(3)
O301 0.048(4) 0.079(6) 0.052(4) -0.027(4) -0.007(3) 0.030(4)
O302 0.041(4) 0.049(4) 0.068(5) 0.015(4) 0.007(3) 0.007(3)
O400 0.030(3) 0.047(4) 0.046(4) -0.004(3) 0.001(3) 0.015(3)
O402 0.039(3) 0.040(4) 0.043(4) -0.004(3) -0.006(3) 0.013(3)
O501 0.062(5) 0.065(5) 0.044(4) 0.019(4) 0.022(4) 0.021(4)
O502 0.052(4) 0.049(4) 0.069(5) -0.005(4) 0.022(4) 0.023(4)
O601 0.052(4) 0.047(4) 0.030(3) 0.003(3) 0.000(3) 0.021(3)
O602 0.018(3) 0.053(4) 0.062(4) 0.001(3) 0.000(3) 0.016(3)
P1 0.0282(11) 0.0427(13) 0.0336(11) -0.0012(9) 0.0038(9) 0.0092(9)
P2 0.0394(12) 0.0263(11) 0.0330(11) 0.0020(8) 0.0015(9) 0.0084(9)
P3 0.0299(10) 0.0250(10) 0.0315(10) 0.0007(8) 0.0050(8) 0.0089(8)
Ru1 0.0259(3) 0.0303(4) 0.0260(3) 0.0022(3) 0.0027(2) 0.0064(3)
Ru2 0.0272(3) 0.0283(4) 0.0279(3) -0.0009(3) 0.0012(2) 0.0076(3)
Ru3 0.0257(3) 0.0340(4) 0.0296(4) 0.0012(3) 0.0018(3) 0.0080(3)
Ru4 0.0259(3) 0.0257(3) 0.0264(3) 0.0002(2) 0.0026(2) 0.0074(3)
Ru5 0.0260(3) 0.0280(4) 0.0278(3) 0.0008(3) 0.0049(2) 0.0080(3)
Ru6 0.0290(4) 0.0256(3) 0.0280(3) 0.0013(2) 0.0012(2) 0.0081(3)
Cl1 0.047(4) 0.082(6) 0.051(4) 0.013(4) 0.001(4) 0.018(4)
Cl2 0.048(5) 0.055(5) 0.097(7) -0.001(5) 0.028(5) -0.005(4)
Cl3 0.070(5) 0.044(4) 0.082(6) 0.032(4) -0.031(5) -0.014(4)
Cl4 0.054(5) 0.107(8) 0.046(4) -0.019(5) -0.010(4) -0.005(5)
Cl5 0.116(10) 0.153(13) 0.221(18) 0.162(14) 0.126(12) 0.113(10)
Cl6 0.128(10) 0.062(6) 0.060(5) -0.011(5) 0.039(6) 0.000(6)

loop_
_atom_type_symbol
_atom_type_description
_atom_type_scat_dispersion_real
_atom_type_scat_dispersion_imag
_atom_type_scat_source
C C 0.0181 0.0091 'International Tables Vol C Tables 4.2.6.8 and 6.1.1.4'
H H 0.0000 0.0000 'International Tables Vol C Tables 4.2.6.8 and 6.1.1.4'
N N 0.0311 0.0180 'International Tables Vol C Tables 4.2.6.8 and 6.1.1.4'
O O 0.0492 0.0322 'International Tables Vol C Tables 4.2.6.8 and 6.1.1.4'
P P 0.2955 0.4335 'International Tables Vol C Tables 4.2.6.8 and 6.1.1.4'
Ru Ru 0.0552 3.2960 'International Tables Vol C Tables 4.2.6.8 and 6.1.1.4'
Cl Cl 0.3639 0.7018 'International Tables Vol C Tables 4.2.6.8 and 6.1.1.4'

loop_
_geom_angle_atom_site_label_1
_geom_angle_atom_site_label_2
_geom_angle_atom_site_label_3
_geom_angle
_geom_angle_site_symmetry_1
_geom_angle_site_symmetry_3
_geom_angle_publ_flag
N2 C1 C2 120.5(8) . . ?
N2 C1 N1 118.4(8) . . ?
C2 C1 N1 121.0(8) . . ?
C3 C2 C1 120.7(9) . . ?
C3 C2 H2 119.6 . . ?
C1 C2 H2 119.6 . . ?
C2 C3 C4 117.9(9) . . ?
C2 C3 H3 121.1 . . ?
C4 C3 H3 121.1 . . ?
C5 C4 C3 120.9(9) . . ?
C5 C4 H4 119.5 . . ?
C3 C4 H4 119.5 . . ?
N2 C5 C4 121.7(9) . . ?
N2 C5 C6 119.8(9) . . ?
C4 C5 C6 118.0(8) . . ?
C5 C6 H6A 109.5 . . ?
C5 C6 H6B 109.5 . . ?
H6A C6 H6B 109.5 . . ?
C5 C6 H6C 109.5 . . ?
H6A C6 H6C 109.5 . . ?
H6B C6 H6C 109.5 . . ?
C16 C11 C12 118.1(8) . . ?
C16 C11 P3 119.1(7) . . ?
C12 C11 P3 122.5(7) . . ?
C13 C12 C11 120.0(9) . . ?
C13 C12 H12 120.0 . . ?
C11 C12 H12 120.0 . . ?
C14 C13 C12 120.9(9) . . ?
C14 C13 H13 119.6 . . ?
C12 C13 H13 119.6 . . ?
C13 C14 C15 119.1(9) . . ?
C13 C14 H14 120.4 . . ?
C15 C14 H14 120.4 . . ?
C16 C15 C14 119.8(9) . . ?
C16 C15 H15 120.1 . . ?
C14 C15 H15 120.1 . . ?
C15 C16 C11 122.0(9) . . ?
C15 C16 H16 119.0 . . ?
C11 C16 H16 119.0 . . ?
Cl2 C20 Cl1 110.1(19) . . ?
Cl2 C20 H20A 109.6 . . ?
Cl1 C20 H20A 109.6 . . ?
Cl2 C20 H20B 109.6 . . ?
Cl1 C20 H20B 109.6 . . ?
H20A C20 H20B 108.1 . . ?
C22 C21 C26 118.5(10) . . ?
C22 C21 P1 121.4(9) . . ?
C26 C21 P1 119.8(9) . . ?
C21 C22 C23 119.9(13) . . ?
C21 C22 H21 120.0 . . ?
C23 C22 H21 120.0 . . ?
C24 C23 C22 121.7(14) . . ?
C24 C23 H22 119.2 . . ?
C22 C23 H22 119.2 . . ?
C25 C24 C23 118.1(12) . . ?
C25 C24 H23 121.0 . . ?
C23 C24 H23 121.0 . . ?
C24 C25 C26 123.1(15) . . ?
C24 C25 H24 118.4 . . ?
C26 C25 H24 118.4 . . ?
C25 C26 C21 118.6(14) . . ?
C25 C26 H25 120.7 . . ?
C21 C26 H25 120.7 . . ?
Cl4 C30 Cl3 112.3(15) . . ?
Cl4 C30 H30A 109.2 . . ?
Cl3 C30 H30A 109.2 . . ?
Cl4 C30 H30B 109.2 . . ?
Cl3 C30 H30B 109.2 . . ?
H30A C30 H30B 107.9 . . ?
C32 C31 C36 119.4(9) . . ?
C32 C31 P1 121.9(8) . . ?
C36 C31 P1 118.5(8) . . ?
C31 C32 C33 120.8(11) . . ?
C31 C32 H32 119.6 . . ?
C33 C32 H32 119.6 . . ?
C34 C33 C32 118.9(12) . . ?
C34 C33 H33 120.5 . . ?
C32 C33 H33 120.5 . . ?
C35 C34 C33 121.6(11) . . ?
C35 C34 H34 119.2 . . ?
C33 C34 H34 119.2 . . ?
C34 C35 C36 119.3(11) . . ?
C34 C35 H35 120.4 . . ?
C36 C35 H35 120.4 . . ?
C31 C36 C35 119.9(11) . . ?
C31 C36 H36 120.0 . . ?
C35 C36 H36 120.0 . . ?
Cl6 C40 Cl5 114.0(17) . . ?
Cl6 C40 H40A 108.8 . . ?
Cl5 C40 H40A 108.8 . . ?
Cl6 C40 H40B 108.8 . . ?
Cl5 C40 H40B 108.8 . . ?
H40A C40 H40B 107.6 . . ?
C42 C41 C46 117.9(10) . . ?
C42 C41 P1 122.9(9) . . ?
C46 C41 P1 119.2(7) . . ?
C43 C42 C41 120.8(12) . . ?
C43 C42 H42 119.6 . . ?
C41 C42 H42 119.6 . . ?
C42 C43 C44 119.2(11) . . ?
C42 C43 H43 120.4 . . ?
C44 C43 H43 120.4 . . ?
C45 C44 C43 119.8(12) . . ?
C45 C44 H44 120.1 . . ?
C43 C44 H44 120.1 . . ?
C44 C45 C46 121.0(12) . . ?
C44 C45 H45 119.5 . . ?
C46 C45 H45 119.5 . . ?
C45 C46 C41 121.1(10) . . ?
C45 C46 H46 119.5 . . ?
C41 C46 H46 119.5 . . ?
C52 C51 C56 117.1(9) . . ?
C52 C51 P2 122.7(8) . . ?
C56 C51 P2 120.2(7) . . ?
C51 C52 C53 121.6(11) . . ?
C51 C52 H52 119.2 . . ?
C53 C52 H52 119.2 . . ?
C54 C53 C52 119.2(11) . . ?
C54 C53 H53 120.4 . . ?
C52 C53 H53 120.4 . . ?
C53 C54 C55 121.7(10) . . ?
C53 C54 H54 119.2 . . ?
C55 C54 H54 119.2 . . ?
C54 C55 C56 118.7(10) . . ?
C54 C55 H55 120.7 . . ?
C56 C55 H55 120.7 . . ?
C55 C56 C51 121.7(10) . . ?
C55 C56 H56 119.1 . . ?
C51 C56 H56 119.1 . . ?
C62 C61 C66 118.1(10) . . ?
C62 C61 P2 123.4(8) . . ?
C66 C61 P2 118.5(8) . . ?
C63 C62 C61 121.3(10) . . ?
C63 C62 H62 119.3 . . ?
C61 C62 H62 119.3 . . ?
C62 C63 C64 119.3(10) . . ?
C62 C63 H63 120.4 . . ?
C64 C63 H63 120.4 . . ?
C63 C64 C65 119.8(12) . . ?
C63 C64 H64 120.1 . . ?
C65 C64 H64 120.1 . . ?
C66 C65 C64 120.4(12) . . ?
C66 C65 H65 119.8 . . ?
C64 C65 H65 119.8 . . ?
C65 C66 C61 121.0(11) . . ?
C65 C66 H66 119.5 . . ?
C61 C66 H66 119.5 . . ?
C76 C71 C72 119.2(10) . . ?
C76 C71 P2 121.8(9) . . ?
C72 C71 P2 118.9(7) . . ?
C73 C72 C71 119.7(11) . . ?
C73 C72 H72 120.1 . . ?
C71 C72 H72 120.1 . . ?
C72 C73 C74 120.8(12) . . ?
C72 C73 H73 119.6 . . ?
C74 C73 H73 119.6 . . ?
C75 C74 C73 119.3(10) . . ?
C75 C74 H74 120.4 . . ?
C73 C74 H74 120.4 . . ?
C74 C75 C76 121.3(12) . . ?
C74 C75 H75 119.3 . . ?
C76 C75 H75 119.3 . . ?
C71 C76 C75 119.6(12) . . ?
C71 C76 H76 120.2 . . ?
C75 C76 H76 120.2 . . ?
C86 C81 C82 118.7(9) . . ?
C86 C81 P3 122.7(7) . . ?
C82 C81 P3 118.4(7) . . ?
C83 C82 C81 120.7(9) . . ?
C83 C82 H82 119.6 . . ?
C81 C82 H82 119.6 . . ?
C84 C83 C82 120.4(10) . . ?
C84 C83 H83 119.8 . . ?
C82 C83 H83 119.8 . . ?
C85 C84 C83 119.8(9) . . ?
C85 C84 H84 120.1 . . ?
C83 C84 H84 120.1 . . ?
C84 C85 C86 121.6(10) . . ?
C84 C85 H85 119.2 . . ?
C86 C85 H85 119.2 . . ?
C81 C86 C85 118.7(10) . . ?
C81 C86 H86 120.7 . . ?
C85 C86 H86 120.7 . . ?
C96 C91 C92 117.3(9) . . ?
C96 C91 P3 122.8(8) . . ?
C92 C91 P3 119.8(7) . . ?
C93 C92 C91 121.6(9) . . ?
C93 C92 H92 119.2 . . ?
C91 C92 H92 119.2 . . ?
C92 C93 C94 120.9(10) . . ?
C92 C93 H93 119.6 . . ?
C94 C93 H93 119.6 . . ?
C93 C94 C95 119.1(10) . . ?
C93 C94 H94 120.4 . . ?
C95 C94 H94 120.4 . . ?
C96 C95 C94 119.6(10) . . ?
C96 C95 H95 120.2 . . ?
C94 C95 H95 120.2 . . ?
C95 C96 C91 121.5(10) . . ?
C95 C96 H96 119.3 . . ?
C91 C96 H96 119.3 . . ?
O100 C100 Ru4 143.9(7) . . ?
O100 C100 Ru1 133.0(7) . . ?
Ru4 C100 Ru1 82.9(3) . . ?
O101 C101 Ru1 165.8(7) . . ?
O102 C102 Ru1 178.8(9) . . ?
O201 C201 Ru2 178.4(8) . . ?
O202 C202 Ru2 177.0(9) . . ?
O301 C301 Ru3 173.9(9) . . ?
O302 C302 Ru3 176.0(9) . . ?
O400 C400 Ru5 137.7(7) . . ?
O400 C400 Ru4 138.3(7) . . ?
Ru5 C400 Ru4 83.6(3) . . ?
O402 C402 Ru4 176.4(8) . . ?
O501 C501 Ru5 174.5(8) . . ?
O502 C502 Ru5 178.0(9) . . ?
O601 C601 Ru6 179.6(10) . . ?
O602 C602 Ru6 178.3(9) . . ?
C1 N1 Ru1 118.8(5) . . ?
C1 N1 Ru2 112.8(5) . . ?
Ru1 N1 Ru2 79.3(2) . . ?
C1 N1 Ru5 116.4(5) . . ?
Ru1 N1 Ru5 124.8(3) . . ?
Ru2 N1 Ru5 77.9(2) . . ?
C1 N1 Ru4 125.3(5) . . ?
Ru1 N1 Ru4 76.3(2) . . ?
Ru2 N1 Ru4 121.8(3) . . ?
Ru5 N1 Ru4 74.6(2) . . ?
C5 N2 C1 117.5(8) . . ?
C5 N2 Ru3 127.0(6) . . ?
C1 N2 Ru3 115.5(5) . . ?
C41 P1 C21 102.1(5) . . ?
C41 P1 C31 105.0(5) . . ?
C21 P1 C31 101.5(5) . . ?
C41 P1 Ru3 119.5(3) . . ?
C21 P1 Ru3 117.9(4) . . ?
C31 P1 Ru3 108.8(3) . . ?
C51 P2 C71 100.8(4) . . ?
C51 P2 C61 102.4(5) . . ?
C71 P2 C61 104.3(5) . . ?
C51 P2 Ru6 115.3(3) . . ?
C71 P2 Ru6 118.9(3) . . ?
C61 P2 Ru6 113.1(3) . . ?
C81 P3 C11 100.9(4) . . ?
C81 P3 C91 103.1(4) . . ?
C11 P3 C91 100.8(4) . . ?
C81 P3 Ru4 111.8(3) . . ?
C11 P3 Ru4 116.7(3) . . ?
C91 P3 Ru4 120.8(3) . . ?
C102 Ru1 C101 90.0(4) . . ?
C102 Ru1 N1 169.3(4) . . ?
C101 Ru1 N1 99.3(3) . . ?
C102 Ru1 C100 89.0(4) . . ?
C101 Ru1 C100 86.3(3) . . ?
N1 Ru1 C100 96.6(3) . . ?
C102 Ru1 Ru2 119.4(3) . . ?
C101 Ru1 Ru2 121.7(3) . . ?
N1 Ru1 Ru2 50.99(18) . . ?
C100 Ru1 Ru2 137.4(2) . . ?
C102 Ru1 Ru4 126.2(3) . . ?
C101 Ru1 Ru4 111.5(3) . . ?
N1 Ru1 Ru4 54.87(18) . . ?
C100 Ru1 Ru4 46.8(2) . . ?
Ru2 Ru1 Ru4 91.05(3) . . ?
C102 Ru1 Ru3 102.2(3) . . ?
C101 Ru1 Ru3 67.6(3) . . ?
N1 Ru1 Ru3 76.98(18) . . ?
C100 Ru1 Ru3 151.3(2) . . ?
Ru2 Ru1 Ru3 58.05(2) . . ?
Ru4 Ru1 Ru3 131.52(3) . . ?
C102 Ru1 Ru6 94.4(3) . . ?
C101 Ru1 Ru6 172.0(3) . . ?
N1 Ru1 Ru6 76.97(17) . . ?
C100 Ru1 Ru6 87.1(2) . . ?
Ru2 Ru1 Ru6 61.48(2) . . ?
Ru4 Ru1 Ru6 60.63(2) . . ?
Ru3 Ru1 Ru6 117.71(3) . . ?
C202 Ru2 C201 86.8(4) . . ?
C202 Ru2 N1 173.1(4) . . ?
C201 Ru2 N1 95.3(3) . . ?
C202 Ru2 Ru3 94.6(3) . . ?
C201 Ru2 Ru3 92.6(3) . . ?
N1 Ru2 Ru3 78.68(17) . . ?
C202 Ru2 Ru1 125.4(3) . . ?
C201 Ru2 Ru1 137.9(3) . . ?
N1 Ru2 Ru1 49.74(18) . . ?
Ru3 Ru2 Ru1 61.72(2) . . ?
C202 Ru2 Ru5 135.4(3) . . ?
C201 Ru2 Ru5 82.9(3) . . ?
N1 Ru2 Ru5 51.55(17) . . ?
Ru3 Ru2 Ru5 129.02(3) . . ?
Ru1 Ru2 Ru5 88.72(2) . . ?
C202 Ru2 Ru6 105.4(3) . . ?
C201 Ru2 Ru6 140.9(3) . . ?
N1 Ru2 Ru6 77.14(18) . . ?
Ru3 Ru2 Ru6 122.34(3) . . ?
Ru1 Ru2 Ru6 62.63(2) . . ?
Ru5 Ru2 Ru6 62.19(2) . . ?
C302 Ru3 C301 89.0(4) . . ?
C302 Ru3 N2 167.7(3) . . ?
C301 Ru3 N2 93.8(4) . . ?
C302 Ru3 P1 86.9(3) . . ?
C301 Ru3 P1 94.2(3) . . ?
N2 Ru3 P1 104.78(19) . . ?
C302 Ru3 Ru2 88.0(3) . . ?
C301 Ru3 Ru2 88.6(3) . . ?
N2 Ru3 Ru2 80.17(18) . . ?
P1 Ru3 Ru2 174.10(6) . . ?
C302 Ru3 Ru1 86.3(3) . . ?
C301 Ru3 Ru1 148.6(3) . . ?
N2 Ru3 Ru1 85.10(18) . . ?
P1 Ru3 Ru1 116.46(6) . . ?
Ru2 Ru3 Ru1 60.23(2) . . ?
C402 Ru4 C100 87.1(4) . . ?
C402 Ru4 C400 83.1(4) . . ?
C100 Ru4 C400 170.1(3) . . ?
C402 Ru4 N1 160.1(3) . . ?
C100 Ru4 N1 94.3(3) . . ?
C400 Ru4 N1 94.2(3) . . ?
C402 Ru4 P3 91.1(3) . . ?
C100 Ru4 P3 89.4(3) . . ?
C400 Ru4 P3 92.6(2) . . ?
N1 Ru4 P3 108.75(17) . . ?
C402 Ru4 Ru5 118.3(3) . . ?
C100 Ru4 Ru5 138.9(2) . . ?
C400 Ru4 Ru5 46.8(2) . . ?
N1 Ru4 Ru5 50.76(16) . . ?
P3 Ru4 Ru5 119.28(6) . . ?
C402 Ru4 Ru1 122.0(3) . . ?
C100 Ru4 Ru1 50.3(2) . . ?
C400 Ru4 Ru1 135.0(2) . . ?
N1 Ru4 Ru1 48.84(17) . . ?
P3 Ru4 Ru1 120.49(6) . . ?
Ru5 Ru4 Ru1 88.74(2) . . ?
C402 Ru4 Ru6 84.3(3) . . ?
C100 Ru4 Ru6 91.1(3) . . ?
C400 Ru4 Ru6 86.1(2) . . ?
N1 Ru4 Ru6 75.79(16) . . ?
P3 Ru4 Ru6 175.38(6) . . ?
Ru5 Ru4 Ru6 62.72(2) . . ?
Ru1 Ru4 Ru6 63.00(2) . . ?
C502 Ru5 C501 84.7(4) . . ?
C502 Ru5 C400 94.0(4) . . ?
C501 Ru5 C400 97.9(4) . . ?
C502 Ru5 N1 163.8(3) . . ?
C501 Ru5 N1 100.3(3) . . ?
C400 Ru5 N1 100.5(3) . . ?
C502 Ru5 Ru4 135.4(3) . . ?
C501 Ru5 Ru4 120.3(3) . . ?
C400 Ru5 Ru4 49.6(2) . . ?
N1 Ru5 Ru4 54.61(17) . . ?
C502 Ru5 Ru2 113.3(3) . . ?
C501 Ru5 Ru2 113.4(3) . . ?
C400 Ru5 Ru2 139.5(3) . . ?
N1 Ru5 Ru2 50.59(18) . . ?
Ru4 Ru5 Ru2 91.25(3) . . ?
C502 Ru5 Ru6 97.5(3) . . ?
C501 Ru5 Ru6 175.0(3) . . ?
C400 Ru5 Ru6 86.5(3) . . ?
N1 Ru5 Ru6 76.42(18) . . ?
Ru4 Ru5 Ru6 60.98(2) . . ?
Ru2 Ru5 Ru6 61.68(2) . . ?
C601 Ru6 C602 94.8(4) . . ?
C601 Ru6 P2 89.9(3) . . ?
C602 Ru6 P2 89.2(3) . . ?
C601 Ru6 Ru4 85.2(3) . . ?
C602 Ru6 Ru4 89.7(3) . . ?
P2 Ru6 Ru4 174.93(6) . . ?
C601 Ru6 Ru2 132.9(3) . . ?
C602 Ru6 Ru2 131.1(3) . . ?
P2 Ru6 Ru2 99.21(6) . . ?
Ru4 Ru6 Ru2 85.22(2) . . ?
C601 Ru6 Ru5 141.2(3) . . ?
C602 Ru6 Ru5 81.0(3) . . ?
P2 Ru6 Ru5 128.35(6) . . ?
Ru4 Ru6 Ru5 56.30(2) . . ?
Ru2 Ru6 Ru5 56.13(2) . . ?
C601 Ru6 Ru1 80.9(3) . . ?
C602 Ru6 Ru1 145.9(3) . . ?
P2 Ru6 Ru1 124.31(6) . . ?
Ru4 Ru6 Ru1 56.37(2) . . ?
Ru2 Ru6 Ru1 55.89(2) . . ?
Ru5 Ru6 Ru1 81.69(2) . . ?

loop_
_geom_bond_atom_site_label_1
_geom_bond_atom_site_label_2
_geom_bond_distance
_geom_bond_site_symmetry_2
_geom_bond_publ_flag
C1 N2 1.391(11) . ?
C1 C2 1.398(13) . ?
C1 N1 1.400(12) . ?
C2 C3 1.373(13) . ?
C2 H2 0.9300 . ?
C3 C4 1.388(16) . ?
C3 H3 0.9300 . ?
C4 C5 1.378(15) . ?
C4 H4 0.9300 . ?
C5 N2 1.363(12) . ?
C5 C6 1.511(14) . ?
C6 H6A 0.9600 . ?
C6 H6B 0.9600 . ?
C6 H6C 0.9600 . ?
C11 C16 1.388(13) . ?
C11 C12 1.405(13) . ?
C11 P3 1.839(9) . ?
C12 C13 1.392(15) . ?
C12 H12 0.9300 . ?
C13 C14 1.387(15) . ?
C13 H13 0.9300 . ?
C14 C15 1.394(15) . ?
C14 H14 0.9300 . ?
C15 C16 1.379(14) . ?
C15 H15 0.9300 . ?
C16 H16 0.9300 . ?
C20 Cl2 1.76(4) . ?
C20 Cl1 1.76(3) . ?
C20 H20A 0.9700 . ?
C20 H20B 0.9700 . ?
C21 C22 1.363(17) . ?
C21 C26 1.416(17) . ?
C21 P1 1.838(10) . ?
C22 C23 1.392(19) . ?
C22 H21 0.9300 . ?
C23 C24 1.36(2) . ?
C23 H22 0.9300 . ?
C24 C25 1.34(2) . ?
C24 H23 0.9300 . ?
C25 C26 1.376(18) . ?
C25 H24 0.9300 . ?
C26 H25 0.9300 . ?
C30 Cl4 1.698(19) . ?
C30 Cl3 1.745(19) . ?
C30 H30A 0.9700 . ?
C30 H30B 0.9700 . ?
C31 C32 1.370(16) . ?
C31 C36 1.384(14) . ?
C31 P1 1.843(9) . ?
C32 C33 1.400(16) . ?
C32 H32 0.9300 . ?
C33 C34 1.366(19) . ?
C33 H33 0.9300 . ?
C34 C35 1.36(2) . ?
C34 H34 0.9300 . ?
C35 C36 1.406(17) . ?
C35 H35 0.9300 . ?
C36 H36 0.9300 . ?
C40 Cl6 1.73(2) . ?
C40 Cl5 1.77(2) . ?
C40 H40A 0.9700 . ?
C40 H40B 0.9700 . ?
C41 C42 1.393(15) . ?
C41 C46 1.396(16) . ?
C41 P1 1.820(11) . ?
C42 C43 1.392(18) . ?
C42 H42 0.9300 . ?
C43 C44 1.40(2) . ?
C43 H43 0.9300 . ?
C44 C45 1.36(2) . ?
C44 H44 0.9300 . ?
C45 C46 1.368(16) . ?
C45 H45 0.9300 . ?
C46 H46 0.9300 . ?
C51 C52 1.365(16) . ?
C51 C56 1.424(14) . ?
C51 P2 1.824(10) . ?
C52 C53 1.415(17) . ?
C52 H52 0.9300 . ?
C53 C54 1.367(18) . ?
C53 H53 0.9300 . ?
C54 C55 1.371(17) . ?
C54 H54 0.9300 . ?
C55 C56 1.392(14) . ?
C55 H55 0.9300 . ?
C56 H56 0.9300 . ?
C61 C62 1.380(14) . ?
C61 C66 1.381(17) . ?
C61 P2 1.834(10) . ?
C62 C63 1.372(17) . ?
C62 H62 0.9300 . ?
C63 C64 1.372(18) . ?
C63 H63 0.9300 . ?
C64 C65 1.380(18) . ?
C64 H64 0.9300 . ?
C65 C66 1.351(19) . ?
C65 H65 0.9300 . ?
C66 H66 0.9300 . ?
C71 C76 1.391(15) . ?
C71 C72 1.395(16) . ?
C71 P2 1.832(10) . ?
C72 C73 1.376(15) . ?
C72 H72 0.9300 . ?
C73 C74 1.39(2) . ?
C73 H73 0.9300 . ?
C74 C75 1.35(2) . ?
C74 H74 0.9300 . ?
C75 C76 1.393(17) . ?
C75 H75 0.9300 . ?
C76 H76 0.9300 . ?
C81 C86 1.385(14) . ?
C81 C82 1.404(14) . ?
C81 P3 1.826(9) . ?
C82 C83 1.379(13) . ?
C82 H82 0.9300 . ?
C83 C84 1.372(16) . ?
C83 H83 0.9300 . ?
C84 C85 1.347(17) . ?
C84 H84 0.9300 . ?
C85 C86 1.419(15) . ?
C85 H85 0.9300 . ?
C86 H86 0.9300 . ?
C91 C96 1.397(14) . ?
C91 C92 1.403(15) . ?
C91 P3 1.847(9) . ?
C92 C93 1.356(15) . ?
C92 H92 0.9300 . ?
C93 C94 1.375(17) . ?
C93 H93 0.9300 . ?
C94 C95 1.411(17) . ?
C94 H94 0.9300 . ?
C95 C96 1.369(15) . ?
C95 H95 0.9300 . ?
C96 H96 0.9300 . ?
C100 O100 1.158(11) . ?
C100 Ru4 2.033(9) . ?
C100 Ru1 2.146(8) . ?
C101 O101 1.153(12) . ?
C101 Ru1 1.882(10) . ?
C102 O102 1.138(12) . ?
C102 Ru1 1.881(9) . ?
C201 O201 1.160(12) . ?
C201 Ru2 1.851(10) . ?
C202 O202 1.172(13) . ?
C202 Ru2 1.843(11) . ?
C301 O301 1.140(12) . ?
C301 Ru3 1.863(10) . ?
C302 O302 1.173(13) . ?
C302 Ru3 1.835(10) . ?
C400 O400 1.171(11) . ?
C400 Ru5 2.021(8) . ?
C400 Ru4 2.112(9) . ?
C402 O402 1.155(11) . ?
C402 Ru4 1.842(8) . ?
C501 O501 1.149(12) . ?
C501 Ru5 1.872(10) . ?
C502 O502 1.126(12) . ?
C502 Ru5 1.866(9) . ?
C601 O601 1.154(11) . ?
C601 Ru6 1.877(9) . ?
C602 O602 1.125(12) . ?
C602 Ru6 1.910(11) . ?
N1 Ru1 2.145(7) . ?
N1 Ru2 2.184(7) . ?
N1 Ru5 2.214(6) . ?
N1 Ru4 2.330(7) . ?
N2 Ru3 2.221(8) . ?
P1 Ru3 2.431(2) . ?
P2 Ru6 2.356(2) . ?
P3 Ru4 2.425(2) . ?
Ru1 Ru2 2.7611(9) . ?
Ru1 Ru4 2.7677(9) . ?
Ru1 Ru3 2.8012(8) . ?
Ru1 Ru6 2.9617(9) . ?
Ru1 H200 1.9018 . ?
Ru2 Ru3 2.6990(9) . ?
Ru2 Ru5 2.7636(9) . ?
Ru2 Ru6 2.9303(8) . ?
Ru2 H100 1.8944 . ?
Ru2 H200 1.8986 . ?
Ru4 Ru5 2.7559(8) . ?
Ru4 Ru6 2.8969(9) . ?
Ru5 Ru6 2.9443(9) . ?
Ru5 H100 1.9027 . ?
Ru6 H100 1.8959 . ?
Ru6 H200 1.8977 . ?

loop_
_geom_torsion_atom_site_label_1
_geom_torsion_atom_site_label_2
_geom_torsion_atom_site_label_3
_geom_torsion_atom_site_label_4
_geom_torsion
_geom_torsion_site_symmetry_1
_geom_torsion_site_symmetry_2
_geom_torsion_site_symmetry_3
_geom_torsion_site_symmetry_4
_geom_torsion_publ_flag
N2 C1 C2 C3 4.7(14) . . . . ?
N1 C1 C2 C3 -172.4(8) . . . . ?
C1 C2 C3 C4 1.6(15) . . . . ?
C2 C3 C4 C5 -2.5(16) . . . . ?
C3 C4 C5 N2 -3.0(16) . . . . ?
C3 C4 C5 C6 169.2(10) . . . . ?
C16 C11 C12 C13 0.7(14) . . . . ?
P3 C11 C12 C13 -172.3(8) . . . . ?
C11 C12 C13 C14 1.8(16) . . . . ?
C12 C13 C14 C15 -3.0(16) . . . . ?
C13 C14 C15 C16 1.7(16) . . . . ?
C14 C15 C16 C11 0.8(15) . . . . ?
C12 C11 C16 C15 -2.0(14) . . . . ?
P3 C11 C16 C15 171.3(8) . . . . ?
C26 C21 C22 C23 0.1(17) . . . . ?
P1 C21 C22 C23 175.0(9) . . . . ?
C21 C22 C23 C24 1(2) . . . . ?
C22 C23 C24 C25 -1(2) . . . . ?
C23 C24 C25 C26 1(2) . . . . ?
C24 C25 C26 C21 -0.3(19) . . . . ?
C22 C21 C26 C25 -0.3(16) . . . . ?
P1 C21 C26 C25 -175.4(9) . . . . ?
C36 C31 C32 C33 1.0(16) . . . . ?
P1 C31 C32 C33 175.1(9) . . . . ?
C31 C32 C33 C34 -1.8(18) . . . . ?
C32 C33 C34 C35 3.2(19) . . . . ?
C33 C34 C35 C36 -3.7(18) . . . . ?
C32 C31 C36 C35 -1.4(15) . . . . ?
P1 C31 C36 C35 -175.7(8) . . . . ?
C34 C35 C36 C31 2.8(17) . . . . ?
C46 C41 C42 C43 -1.6(18) . . . . ?
P1 C41 C42 C43 179.6(11) . . . . ?
C41 C42 C43 C44 0(2) . . . . ?
C42 C43 C44 C45 1(2) . . . . ?
C43 C44 C45 C46 0(2) . . . . ?
C44 C45 C46 C41 -2(2) . . . . ?
C42 C41 C46 C45 2.8(17) . . . . ?
P1 C41 C46 C45 -178.4(10) . . . . ?
C56 C51 C52 C53 -2.3(18) . . . . ?
P2 C51 C52 C53 175.0(11) . . . . ?
C51 C52 C53 C54 -1(2) . . . . ?
C52 C53 C54 C55 2(2) . . . . ?
C53 C54 C55 C56 -1(2) . . . . ?
C54 C55 C56 C51 -1.9(19) . . . . ?
C52 C51 C56 C55 3.5(17) . . . . ?
P2 C51 C56 C55 -173.8(9) . . . . ?
C66 C61 C62 C63 -0.6(16) . . . . ?
P2 C61 C62 C63 -179.1(8) . . . . ?
C61 C62 C63 C64 -2.1(17) . . . . ?
C62 C63 C64 C65 2(2) . . . . ?
C63 C64 C65 C66 0(2) . . . . ?
C64 C65 C66 C61 -3(2) . . . . ?
C62 C61 C66 C65 3(2) . . . . ?
P2 C61 C66 C65 -178.3(13) . . . . ?
C76 C71 C72 C73 -0.4(15) . . . . ?
P2 C71 C72 C73 -178.7(8) . . . . ?
C71 C72 C73 C74 0.9(16) . . . . ?
C72 C73 C74 C75 -0.4(18) . . . . ?
C73 C74 C75 C76 -0.6(19) . . . . ?
C72 C71 C76 C75 -0.6(16) . . . . ?
P2 C71 C76 C75 177.7(9) . . . . ?
C74 C75 C76 C71 1.1(18) . . . . ?
C86 C81 C82 C83 0.3(14) . . . . ?
P3 C81 C82 C83 175.9(7) . . . . ?
C81 C82 C83 C84 0.0(15) . . . . ?
C82 C83 C84 C85 -0.4(17) . . . . ?
C83 C84 C85 C86 0.4(19) . . . . ?
C82 C81 C86 C85 -0.3(15) . . . . ?
P3 C81 C86 C85 -175.7(8) . . . . ?
C84 C85 C86 C81 -0.1(18) . . . . ?
C96 C91 C92 C93 1.1(16) . . . . ?
P3 C91 C92 C93 -179.5(10) . . . . ?
C91 C92 C93 C94 -1(2) . . . . ?
C92 C93 C94 C95 0(2) . . . . ?
C93 C94 C95 C96 -0.4(19) . . . . ?
C94 C95 C96 C91 0.9(17) . . . . ?
C92 C91 C96 C95 -1.2(15) . . . . ?
P3 C91 C96 C95 179.4(8) . . . . ?
N2 C1 N1 Ru1 51.1(9) . . . . ?
C2 C1 N1 Ru1 -131.8(7) . . . . ?
N2 C1 N1 Ru2 -38.9(9) . . . . ?
C2 C1 N1 Ru2 138.2(7) . . . . ?
N2 C1 N1 Ru5 -126.3(7) . . . . ?
C2 C1 N1 Ru5 50.9(10) . . . . ?
N2 C1 N1 Ru4 144.4(6) . . . . ?
C2 C1 N1 Ru4 -38.4(11) . . . . ?
C4 C5 N2 C1 9.1(13) . . . . ?
C6 C5 N2 C1 -163.0(8) . . . . ?
C4 C5 N2 Ru3 -174.2(8) . . . . ?
C6 C5 N2 Ru3 13.8(12) . . . . ?
C2 C1 N2 C5 -9.9(12) . . . . ?
N1 C1 N2 C5 167.3(8) . . . . ?
C2 C1 N2 Ru3 173.0(7) . . . . ?
N1 C1 N2 Ru3 -9.8(9) . . . . ?
C42 C41 P1 C21 95.5(10) . . . . ?
C46 C41 P1 C21 -83.3(9) . . . . ?
C42 C41 P1 C31 -10.1(11) . . . . ?
C46 C41 P1 C31 171.2(9) . . . . ?
C42 C41 P1 Ru3 -132.4(9) . . . . ?
C46 C41 P1 Ru3 48.9(10) . . . . ?
C22 C21 P1 C41 166.9(9) . . . . ?
C26 C21 P1 C41 -18.2(10) . . . . ?
C22 C21 P1 C31 -84.8(9) . . . . ?
C26 C21 P1 C31 90.1(9) . . . . ?
C22 C21 P1 Ru3 33.8(10) . . . . ?
C26 C21 P1 Ru3 -151.3(8) . . . . ?
C32 C31 P1 C41 124.0(9) . . . . ?
C36 C31 P1 C41 -61.9(9) . . . . ?
C32 C31 P1 C21 17.9(10) . . . . ?
C36 C31 P1 C21 -167.9(8) . . . . ?
C32 C31 P1 Ru3 -107.0(8) . . . . ?
C36 C31 P1 Ru3 67.1(8) . . . . ?
C52 C51 P2 C71 12.8(11) . . . . ?
C56 C51 P2 C71 -170.0(9) . . . . ?
C52 C51 P2 C61 -94.6(10) . . . . ?
C56 C51 P2 C61 82.6(9) . . . . ?
C52 C51 P2 Ru6 142.2(9) . . . . ?
C56 C51 P2 Ru6 -40.7(10) . . . . ?
C76 C71 P2 C51 -87.5(9) . . . . ?
C72 C71 P2 C51 90.7(8) . . . . ?
C76 C71 P2 C61 18.4(10) . . . . ?
C72 C71 P2 C61 -163.4(8) . . . . ?
C76 C71 P2 Ru6 145.5(7) . . . . ?
C72 C71 P2 Ru6 -36.3(9) . . . . ?
C62 C61 P2 C51 -16.0(9) . . . . ?
C66 C61 P2 C51 165.5(10) . . . . ?
C62 C61 P2 C71 -120.7(9) . . . . ?
C66 C61 P2 C71 60.8(10) . . . . ?
C62 C61 P2 Ru6 108.7(8) . . . . ?
C66 C61 P2 Ru6 -69.8(10) . . . . ?
C86 C81 P3 C11 107.4(8) . . . . ?
C82 C81 P3 C11 -68.0(8) . . . . ?
C86 C81 P3 C91 3.5(9) . . . . ?
C82 C81 P3 C91 -172.0(7) . . . . ?
C86 C81 P3 Ru4 -127.7(7) . . . . ?
C82 C81 P3 Ru4 56.8(8) . . . . ?
C16 C11 P3 C81 174.6(8) . . . . ?
C12 C11 P3 C81 -12.4(9) . . . . ?
C16 C11 P3 C91 -79.6(8) . . . . ?
C12 C11 P3 C91 93.4(8) . . . . ?
C16 C11 P3 Ru4 53.2(8) . . . . ?
C12 C11 P3 Ru4 -133.8(7) . . . . ?
C96 C91 P3 C81 108.6(8) . . . . ?
C92 C91 P3 C81 -70.8(8) . . . . ?
C96 C91 P3 C11 4.5(9) . . . . ?
C92 C91 P3 C11 -174.9(8) . . . . ?
C96 C91 P3 Ru4 -125.8(7) . . . . ?
C92 C91 P3 Ru4 54.8(9) . . . . ?
C1 N1 Ru1 C102 -137.6(16) . . . . ?
Ru2 N1 Ru1 C102 -27.4(18) . . . . ?
Ru5 N1 Ru1 C102 39.5(19) . . . . ?
Ru4 N1 Ru1 C102 99.4(17) . . . . ?
C1 N1 Ru1 C101 13.3(6) . . . . ?
Ru2 N1 Ru1 C101 123.5(3) . . . . ?
Ru5 N1 Ru1 C101 -169.6(4) . . . . ?
Ru4 N1 Ru1 C101 -109.7(3) . . . . ?
C1 N1 Ru1 C100 100.6(6) . . . . ?
Ru2 N1 Ru1 C100 -149.2(3) . . . . ?
Ru5 N1 Ru1 C100 -82.3(4) . . . . ?
Ru4 N1 Ru1 C100 -22.4(3) . . . . ?
C1 N1 Ru1 Ru2 -110.2(6) . . . . ?
Ru5 N1 Ru1 Ru2 66.9(3) . . . . ?
Ru4 N1 Ru1 Ru2 126.8(2) . . . . ?
C1 N1 Ru1 Ru4 123.0(6) . . . . ?
Ru2 N1 Ru1 Ru4 -126.8(2) . . . . ?
Ru5 N1 Ru1 Ru4 -59.9(3) . . . . ?
C1 N1 Ru1 Ru3 -51.0(5) . . . . ?
Ru2 N1 Ru1 Ru3 59.22(13) . . . . ?
Ru5 N1 Ru1 Ru3 126.1(4) . . . . ?
Ru4 N1 Ru1 Ru3 -174.00(16) . . . . ?
C1 N1 Ru1 Ru6 -173.9(6) . . . . ?
Ru2 N1 Ru1 Ru6 -63.69(13) . . . . ?
Ru5 N1 Ru1 Ru6 3.2(3) . . . . ?
Ru4 N1 Ru1 Ru6 63.08(11) . . . . ?
O100 C100 Ru1 C102 30.6(10) . . . . ?
Ru4 C100 Ru1 C102 -145.6(4) . . . . ?
O100 C100 Ru1 C101 -59.5(10) . . . . ?
Ru4 C100 Ru1 C101 124.3(4) . . . . ?
O100 C100 Ru1 N1 -158.5(9) . . . . ?
Ru4 C100 Ru1 N1 25.3(3) . . . . ?
O100 C100 Ru1 Ru2 165.5(7) . . . . ?
Ru4 C100 Ru1 Ru2 -10.7(5) . . . . ?
O100 C100 Ru1 Ru4 176.2(11) . . . . ?
O100 C100 Ru1 Ru3 -83.5(11) . . . . ?
Ru4 C100 Ru1 Ru3 100.3(4) . . . . ?
O100 C100 Ru1 Ru6 125.0(10) . . . . ?
Ru4 C100 Ru1 Ru6 -51.2(2) . . . . ?
C1 N1 Ru2 C201 -37.1(6) . . . . ?
Ru1 N1 Ru2 C201 -154.0(3) . . . . ?
Ru5 N1 Ru2 C201 76.6(3) . . . . ?
Ru4 N1 Ru2 C201 139.7(4) . . . . ?
C1 N1 Ru2 Ru3 54.5(5) . . . . ?
Ru1 N1 Ru2 Ru3 -62.38(13) . . . . ?
Ru5 N1 Ru2 Ru3 168.20(18) . . . . ?
Ru4 N1 Ru2 Ru3 -128.7(3) . . . . ?
C1 N1 Ru2 Ru1 116.9(6) . . . . ?
Ru5 N1 Ru2 Ru1 -129.4(3) . . . . ?
Ru4 N1 Ru2 Ru1 -66.3(3) . . . . ?
C1 N1 Ru2 Ru5 -113.7(6) . . . . ?
Ru1 N1 Ru2 Ru5 129.4(3) . . . . ?
Ru4 N1 Ru2 Ru5 63.1(3) . . . . ?
C1 N1 Ru2 Ru6 -178.3(6) . . . . ?
Ru1 N1 Ru2 Ru6 64.88(14) . . . . ?
Ru5 N1 Ru2 Ru6 -64.55(13) . . . . ?
Ru4 N1 Ru2 Ru6 -1.4(3) . . . . ?
C102 Ru1 Ru2 C202 -11.9(5) . . . . ?
C101 Ru1 Ru2 C202 98.5(5) . . . . ?
N1 Ru1 Ru2 C202 173.8(4) . . . . ?
C100 Ru1 Ru2 C202 -137.6(5) . . . . ?
Ru4 Ru1 Ru2 C202 -145.3(4) . . . . ?
Ru3 Ru1 Ru2 C202 74.3(4) . . . . ?
Ru6 Ru1 Ru2 C202 -89.9(4) . . . . ?
C102 Ru1 Ru2 C201 -145.0(5) . . . . ?
C101 Ru1 Ru2 C201 -34.6(5) . . . . ?
N1 Ru1 Ru2 C201 40.7(5) . . . . ?
C100 Ru1 Ru2 C201 89.3(5) . . . . ?
Ru4 Ru1 Ru2 C201 81.6(4) . . . . ?
Ru3 Ru1 Ru2 C201 -58.8(4) . . . . ?
Ru6 Ru1 Ru2 C201 137.0(4) . . . . ?
C102 Ru1 Ru2 N1 174.4(4) . . . . ?
C101 Ru1 Ru2 N1 -75.2(4) . . . . ?
C100 Ru1 Ru2 N1 48.7(4) . . . . ?
Ru4 Ru1 Ru2 N1 40.9(2) . . . . ?
Ru3 Ru1 Ru2 N1 -99.4(2) . . . . ?
Ru6 Ru1 Ru2 N1 96.3(2) . . . . ?
C102 Ru1 Ru2 Ru3 -86.2(3) . . . . ?
C101 Ru1 Ru2 Ru3 24.2(3) . . . . ?
N1 Ru1 Ru2 Ru3 99.4(2) . . . . ?
C100 Ru1 Ru2 Ru3 148.1(4) . . . . ?
Ru4 Ru1 Ru2 Ru3 140.35(3) . . . . ?
Ru6 Ru1 Ru2 Ru3 -164.27(3) . . . . ?
C102 Ru1 Ru2 Ru5 137.2(3) . . . . ?
C101 Ru1 Ru2 Ru5 -112.5(3) . . . . ?
N1 Ru1 Ru2 Ru5 -37.2(2) . . . . ?
C100 Ru1 Ru2 Ru5 11.4(4) . . . . ?
Ru4 Ru1 Ru2 Ru5 3.70(2) . . . . ?
Ru3 Ru1 Ru2 Ru5 -136.65(3) . . . . ?
Ru6 Ru1 Ru2 Ru5 59.08(2) . . . . ?
C102 Ru1 Ru2 Ru6 78.1(3) . . . . ?
C101 Ru1 Ru2 Ru6 -171.6(3) . . . . ?
N1 Ru1 Ru2 Ru6 -96.3(2) . . . . ?
C100 Ru1 Ru2 Ru6 -47.6(4) . . . . ?
Ru4 Ru1 Ru2 Ru6 -55.38(2) . . . . ?
Ru3 Ru1 Ru2 Ru6 164.27(3) . . . . ?
C5 N2 Ru3 C302 -151.7(17) . . . . ?
C1 N2 Ru3 C302 25(2) . . . . ?
C5 N2 Ru3 C301 -48.8(8) . . . . ?
C1 N2 Ru3 C301 128.0(6) . . . . ?
C5 N2 Ru3 P1 46.6(7) . . . . ?
C1 N2 Ru3 P1 -136.6(5) . . . . ?
C5 N2 Ru3 Ru2 -136.7(7) . . . . ?
C1 N2 Ru3 Ru2 40.1(5) . . . . ?
C5 N2 Ru3 Ru1 162.7(7) . . . . ?
C1 N2 Ru3 Ru1 -20.5(6) . . . . ?
C41 P1 Ru3 C302 172.6(5) . . . . ?
C21 P1 Ru3 C302 -62.5(5) . . . . ?
C31 P1 Ru3 C302 52.2(5) . . . . ?
C41 P1 Ru3 C301 83.8(5) . . . . ?
C21 P1 Ru3 C301 -151.3(5) . . . . ?
C31 P1 Ru3 C301 -36.6(5) . . . . ?
C41 P1 Ru3 N2 -11.2(4) . . . . ?
C21 P1 Ru3 N2 113.6(4) . . . . ?
C31 P1 Ru3 N2 -131.7(4) . . . . ?
C41 P1 Ru3 Ru1 -103.1(4) . . . . ?
C21 P1 Ru3 Ru1 21.8(4) . . . . ?
C31 P1 Ru3 Ru1 136.5(4) . . . . ?
C202 Ru2 Ru3 C302 -41.1(4) . . . . ?
C201 Ru2 Ru3 C302 -128.1(4) . . . . ?
N1 Ru2 Ru3 C302 137.1(4) . . . . ?
Ru1 Ru2 Ru3 C302 86.9(3) . . . . ?
Ru5 Ru2 Ru3 C302 149.0(3) . . . . ?
Ru6 Ru2 Ru3 C302 70.3(3) . . . . ?
C202 Ru2 Ru3 C301 47.9(5) . . . . ?
C201 Ru2 Ru3 C301 -39.1(4) . . . . ?
N1 Ru2 Ru3 C301 -133.9(4) . . . . ?
Ru1 Ru2 Ru3 C301 175.9(3) . . . . ?
Ru5 Ru2 Ru3 C301 -122.0(3) . . . . ?
Ru6 Ru2 Ru3 C301 159.4(3) . . . . ?
C202 Ru2 Ru3 N2 142.0(4) . . . . ?
C201 Ru2 Ru3 N2 55.0(3) . . . . ?
N1 Ru2 Ru3 N2 -39.8(3) . . . . ?
Ru1 Ru2 Ru3 N2 -89.95(19) . . . . ?
Ru5 Ru2 Ru3 N2 -27.90(19) . . . . ?
Ru6 Ru2 Ru3 N2 -106.51(19) . . . . ?
C202 Ru2 Ru3 Ru1 -128.0(3) . . . . ?
C201 Ru2 Ru3 Ru1 145.0(3) . . . . ?
N1 Ru2 Ru3 Ru1 50.16(18) . . . . ?
Ru5 Ru2 Ru3 Ru1 62.05(4) . . . . ?
Ru6 Ru2 Ru3 Ru1 -16.55(3) . . . . ?
C102 Ru1 Ru3 C302 27.4(5) . . . . ?
C101 Ru1 Ru3 C302 112.4(4) . . . . ?
N1 Ru1 Ru3 C302 -141.7(4) . . . . ?
C100 Ru1 Ru3 C302 138.4(6) . . . . ?
Ru2 Ru1 Ru3 C302 -89.8(3) . . . . ?
Ru4 Ru1 Ru3 C302 -148.2(3) . . . . ?
Ru6 Ru1 Ru3 C302 -74.2(3) . . . . ?
C102 Ru1 Ru3 C301 109.4(7) . . . . ?
C101 Ru1 Ru3 C301 -165.7(7) . . . . ?
N1 Ru1 Ru3 C301 -59.7(6) . . . . ?
C100 Ru1 Ru3 C301 -139.6(8) . . . . ?
Ru2 Ru1 Ru3 C301 -7.8(6) . . . . ?
Ru4 Ru1 Ru3 C301 -66.3(6) . . . . ?
Ru6 Ru1 Ru3 C301 7.8(6) . . . . ?
C102 Ru1 Ru3 N2 -161.3(4) . . . . ?
C101 Ru1 Ru3 N2 -76.4(3) . . . . ?
N1 Ru1 Ru3 N2 29.6(3) . . . . ?
C100 Ru1 Ru3 N2 -50.3(5) . . . . ?
Ru2 Ru1 Ru3 N2 81.47(18) . . . . ?
Ru4 Ru1 Ru3 N2 23.02(19) . . . . ?
Ru6 Ru1 Ru3 N2 97.07(19) . . . . ?
C102 Ru1 Ru3 P1 -57.2(3) . . . . ?
C101 Ru1 Ru3 P1 27.7(3) . . . . ?
N1 Ru1 Ru3 P1 133.65(19) . . . . ?
C100 Ru1 Ru3 P1 53.8(5) . . . . ?
Ru2 Ru1 Ru3 P1 -174.45(8) . . . . ?
Ru4 Ru1 Ru3 P1 127.10(8) . . . . ?
Ru6 Ru1 Ru3 P1 -158.85(7) . . . . ?
C102 Ru1 Ru3 Ru2 117.2(3) . . . . ?
C101 Ru1 Ru3 Ru2 -157.9(3) . . . . ?
N1 Ru1 Ru3 Ru2 -51.89(18) . . . . ?
C100 Ru1 Ru3 Ru2 -131.8(5) . . . . ?
Ru4 Ru1 Ru3 Ru2 -58.44(4) . . . . ?
Ru6 Ru1 Ru3 Ru2 15.61(3) . . . . ?
O100 C100 Ru4 C402 -38.2(13) . . . . ?
Ru1 C100 Ru4 C402 137.0(3) . . . . ?
O100 C100 Ru4 N1 161.6(13) . . . . ?
Ru1 C100 Ru4 N1 -23.1(3) . . . . ?
O100 C100 Ru4 P3 52.9(13) . . . . ?
Ru1 C100 Ru4 P3 -131.9(2) . . . . ?
O100 C100 Ru4 Ru5 -170.0(10) . . . . ?
Ru1 C100 Ru4 Ru5 5.3(5) . . . . ?
O100 C100 Ru4 Ru1 -175.3(14) . . . . ?
O100 C100 Ru4 Ru6 -122.5(13) . . . . ?
Ru1 C100 Ru4 Ru6 52.7(2) . . . . ?
O400 C400 Ru4 C402 33.1(11) . . . . ?
Ru5 C400 Ru4 C402 -140.3(4) . . . . ?
O400 C400 Ru4 N1 -166.7(11) . . . . ?
Ru5 C400 Ru4 N1 19.9(3) . . . . ?
O400 C400 Ru4 P3 -57.7(11) . . . . ?
Ru5 C400 Ru4 P3 128.9(2) . . . . ?
O400 C400 Ru4 Ru5 173.3(13) . . . . ?
O400 C400 Ru4 Ru1 162.5(9) . . . . ?
Ru5 C400 Ru4 Ru1 -10.9(5) . . . . ?
O400 C400 Ru4 Ru6 117.8(11) . . . . ?
Ru5 C400 Ru4 Ru6 -55.5(2) . . . . ?
C1 N1 Ru4 C402 174.6(9) . . . . ?
Ru1 N1 Ru4 C402 -69.7(10) . . . . ?
Ru2 N1 Ru4 C402 -1.8(11) . . . . ?
Ru5 N1 Ru4 C402 62.9(10) . . . . ?
C1 N1 Ru4 C100 -92.1(7) . . . . ?
Ru1 N1 Ru4 C100 23.6(3) . . . . ?
Ru2 N1 Ru4 C100 91.5(4) . . . . ?
Ru5 N1 Ru4 C100 156.2(3) . . . . ?
C1 N1 Ru4 C400 93.0(7) . . . . ?
Ru1 N1 Ru4 C400 -151.3(3) . . . . ?
Ru2 N1 Ru4 C400 -83.4(4) . . . . ?
Ru5 N1 Ru4 C400 -18.7(3) . . . . ?
C1 N1 Ru4 P3 -1.2(7) . . . . ?
Ru1 N1 Ru4 P3 114.51(14) . . . . ?
Ru2 N1 Ru4 P3 -177.6(3) . . . . ?
Ru5 N1 Ru4 P3 -112.92(14) . . . . ?
C1 N1 Ru4 Ru5 111.7(7) . . . . ?
Ru1 N1 Ru4 Ru5 -132.6(3) . . . . ?
Ru2 N1 Ru4 Ru5 -64.7(3) . . . . ?
C1 N1 Ru4 Ru1 -115.7(7) . . . . ?
Ru2 N1 Ru4 Ru1 67.8(3) . . . . ?
Ru5 N1 Ru4 Ru1 132.6(3) . . . . ?
C1 N1 Ru4 Ru6 177.9(7) . . . . ?
Ru1 N1 Ru4 Ru6 -66.37(13) . . . . ?
Ru2 N1 Ru4 Ru6 1.5(3) . . . . ?
Ru5 N1 Ru4 Ru6 66.19(13) . . . . ?
C81 P3 Ru4 C402 0.8(4) . . . . ?
C11 P3 Ru4 C402 116.3(4) . . . . ?
C91 P3 Ru4 C402 -120.7(5) . . . . ?
C81 P3 Ru4 C100 -86.3(4) . . . . ?
C11 P3 Ru4 C100 29.2(4) . . . . ?
C91 P3 Ru4 C100 152.3(4) . . . . ?
C81 P3 Ru4 C400 84.0(4) . . . . ?
C11 P3 Ru4 C400 -160.5(4) . . . . ?
C91 P3 Ru4 C400 -37.5(4) . . . . ?
C81 P3 Ru4 N1 179.4(4) . . . . ?
C11 P3 Ru4 N1 -65.1(4) . . . . ?
C91 P3 Ru4 N1 57.9(4) . . . . ?
C81 P3 Ru4 Ru5 124.6(3) . . . . ?
C11 P3 Ru4 Ru5 -120.0(3) . . . . ?
C91 P3 Ru4 Ru5 3.1(4) . . . . ?
C81 P3 Ru4 Ru1 -127.9(3) . . . . ?
C11 P3 Ru4 Ru1 -12.4(3) . . . . ?
C91 P3 Ru4 Ru1 110.6(4) . . . . ?
C102 Ru1 Ru4 C402 -9.0(5) . . . . ?
C101 Ru1 Ru4 C402 -115.8(4) . . . . ?
N1 Ru1 Ru4 C402 157.9(4) . . . . ?
C100 Ru1 Ru4 C402 -53.4(5) . . . . ?
Ru2 Ru1 Ru4 C402 119.4(3) . . . . ?
Ru3 Ru1 Ru4 C402 165.7(3) . . . . ?
Ru6 Ru1 Ru4 C402 63.3(3) . . . . ?
C102 Ru1 Ru4 C100 44.4(5) . . . . ?
C101 Ru1 Ru4 C100 -62.3(4) . . . . ?
N1 Ru1 Ru4 C100 -148.7(4) . . . . ?
Ru2 Ru1 Ru4 C100 172.8(3) . . . . ?
Ru3 Ru1 Ru4 C100 -140.9(3) . . . . ?
Ru6 Ru1 Ru4 C100 116.7(3) . . . . ?
C102 Ru1 Ru4 C400 -124.2(5) . . . . ?
C101 Ru1 Ru4 C400 129.1(4) . . . . ?
N1 Ru1 Ru4 C400 42.7(4) . . . . ?
C100 Ru1 Ru4 C400 -168.6(5) . . . . ?
Ru2 Ru1 Ru4 C400 4.2(3) . . . . ?
Ru3 Ru1 Ru4 C400 50.5(4) . . . . ?
Ru6 Ru1 Ru4 C400 -51.9(3) . . . . ?
C102 Ru1 Ru4 N1 -166.9(4) . . . . ?
C101 Ru1 Ru4 N1 86.4(4) . . . . ?
C100 Ru1 Ru4 N1 148.7(4) . . . . ?
Ru2 Ru1 Ru4 N1 -38.5(2) . . . . ?
Ru3 Ru1 Ru4 N1 7.8(2) . . . . ?
Ru6 Ru1 Ru4 N1 -94.6(2) . . . . ?
C102 Ru1 Ru4 P3 104.2(4) . . . . ?
C101 Ru1 Ru4 P3 -2.5(3) . . . . ?
N1 Ru1 Ru4 P3 -88.9(2) . . . . ?
C100 Ru1 Ru4 P3 59.8(3) . . . . ?
Ru2 Ru1 Ru4 P3 -127.40(6) . . . . ?
Ru3 Ru1 Ru4 P3 -81.09(7) . . . . ?
Ru6 Ru1 Ru4 P3 176.53(7) . . . . ?
C102 Ru1 Ru4 Ru5 -132.1(4) . . . . ?
C101 Ru1 Ru4 Ru5 121.1(3) . . . . ?
N1 Ru1 Ru4 Ru5 34.8(2) . . . . ?
C100 Ru1 Ru4 Ru5 -176.5(3) . . . . ?
Ru2 Ru1 Ru4 Ru5 -3.71(2) . . . . ?
Ru3 Ru1 Ru4 Ru5 42.60(4) . . . . ?
Ru6 Ru1 Ru4 Ru5 -59.78(2) . . . . ?
C102 Ru1 Ru4 Ru6 -72.4(4) . . . . ?
C101 Ru1 Ru4 Ru6 -179.1(3) . . . . ?
N1 Ru1 Ru4 Ru6 94.6(2) . . . . ?
C100 Ru1 Ru4 Ru6 -116.7(3) . . . . ?
Ru2 Ru1 Ru4 Ru6 56.06(2) . . . . ?
Ru3 Ru1 Ru4 Ru6 102.38(4) . . . . ?
O400 C400 Ru5 C502 -22.0(11) . . . . ?
Ru4 C400 Ru5 C502 151.5(4) . . . . ?
O400 C400 Ru5 C501 63.2(11) . . . . ?
Ru4 C400 Ru5 C501 -123.4(3) . . . . ?
O400 C400 Ru5 N1 165.2(11) . . . . ?
Ru4 C400 Ru5 N1 -21.3(3) . . . . ?
O400 C400 Ru5 Ru4 -173.4(13) . . . . ?
O400 C400 Ru5 Ru2 -155.7(9) . . . . ?
Ru4 C400 Ru5 Ru2 17.7(5) . . . . ?
O400 C400 Ru5 Ru6 -119.3(11) . . . . ?
Ru4 C400 Ru5 Ru6 54.2(2) . . . . ?
C1 N1 Ru5 C502 104.4(13) . . . . ?
Ru1 N1 Ru5 C502 -72.8(13) . . . . ?
Ru2 N1 Ru5 C502 -5.2(13) . . . . ?
Ru4 N1 Ru5 C502 -133.4(12) . . . . ?
C1 N1 Ru5 C501 -2.3(6) . . . . ?
Ru1 N1 Ru5 C501 -179.4(4) . . . . ?
Ru2 N1 Ru5 C501 -111.9(3) . . . . ?
Ru4 N1 Ru5 C501 119.9(3) . . . . ?
C1 N1 Ru5 C400 -102.4(6) . . . . ?
Ru1 N1 Ru5 C400 80.5(4) . . . . ?
Ru2 N1 Ru5 C400 148.1(3) . . . . ?
Ru4 N1 Ru5 C400 19.9(3) . . . . ?
C1 N1 Ru5 Ru4 -122.2(6) . . . . ?
Ru1 N1 Ru5 Ru4 60.6(3) . . . . ?
Ru2 N1 Ru5 Ru4 128.2(2) . . . . ?
C1 N1 Ru5 Ru2 109.6(6) . . . . ?
Ru1 N1 Ru5 Ru2 -67.6(3) . . . . ?
Ru4 N1 Ru5 Ru2 -128.2(2) . . . . ?
C1 N1 Ru5 Ru6 173.9(6) . . . . ?
Ru1 N1 Ru5 Ru6 -3.2(3) . . . . ?
Ru2 N1 Ru5 Ru6 64.33(13) . . . . ?
Ru4 N1 Ru5 Ru6 -63.86(12) . . . . ?
C402 Ru4 Ru5 C502 3.4(5) . . . . ?
C100 Ru4 Ru5 C502 125.5(6) . . . . ?
C400 Ru4 Ru5 C502 -42.8(5) . . . . ?
N1 Ru4 Ru5 C502 163.2(5) . . . . ?
P3 Ru4 Ru5 C502 -105.7(4) . . . . ?
Ru1 Ru4 Ru5 C502 129.5(4) . . . . ?
Ru6 Ru4 Ru5 C502 69.5(4) . . . . ?
C402 Ru4 Ru5 C501 119.4(5) . . . . ?
C100 Ru4 Ru5 C501 -118.5(5) . . . . ?
C400 Ru4 Ru5 C501 73.2(5) . . . . ?
N1 Ru4 Ru5 C501 -80.8(4) . . . . ?
P3 Ru4 Ru5 C501 10.3(4) . . . . ?
Ru1 Ru4 Ru5 C501 -114.4(3) . . . . ?
Ru6 Ru4 Ru5 C501 -174.5(3) . . . . ?
C402 Ru4 Ru5 C400 46.1(5) . . . . ?
C100 Ru4 Ru5 C400 168.3(5) . . . . ?
N1 Ru4 Ru5 C400 -154.0(4) . . . . ?
P3 Ru4 Ru5 C400 -63.0(3) . . . . ?
Ru1 Ru4 Ru5 C400 172.3(3) . . . . ?
Ru6 Ru4 Ru5 C400 112.3(3) . . . . ?
C402 Ru4 Ru5 N1 -159.9(4) . . . . ?
C100 Ru4 Ru5 N1 -37.8(4) . . . . ?
C400 Ru4 Ru5 N1 154.0(4) . . . . ?
P3 Ru4 Ru5 N1 91.0(2) . . . . ?
Ru1 Ru4 Ru5 N1 -33.7(2) . . . . ?
Ru6 Ru4 Ru5 N1 -93.7(2) . . . . ?
C402 Ru4 Ru5 Ru2 -122.5(3) . . . . ?
C100 Ru4 Ru5 Ru2 -0.4(4) . . . . ?
C400 Ru4 Ru5 Ru2 -168.6(3) . . . . ?
N1 Ru4 Ru5 Ru2 37.4(2) . . . . ?
P3 Ru4 Ru5 Ru2 128.43(6) . . . . ?
Ru1 Ru4 Ru5 Ru2 3.71(2) . . . . ?
Ru6 Ru4 Ru5 Ru2 -56.31(2) . . . . ?
C402 Ru4 Ru5 Ru6 -66.2(3) . . . . ?
C100 Ru4 Ru5 Ru6 55.9(4) . . . . ?
C400 Ru4 Ru5 Ru6 -112.3(3) . . . . ?
N1 Ru4 Ru5 Ru6 93.7(2) . . . . ?
P3 Ru4 Ru5 Ru6 -175.26(6) . . . . ?
Ru1 Ru4 Ru5 Ru6 60.02(2) . . . . ?
C202 Ru2 Ru5 C502 -2.1(5) . . . . ?
C201 Ru2 Ru5 C502 75.9(4) . . . . ?
N1 Ru2 Ru5 C502 178.4(4) . . . . ?
Ru3 Ru2 Ru5 C502 163.5(3) . . . . ?
Ru1 Ru2 Ru5 C502 -145.4(3) . . . . ?
Ru6 Ru2 Ru5 C502 -86.0(3) . . . . ?
C202 Ru2 Ru5 C501 -96.5(5) . . . . ?
C201 Ru2 Ru5 C501 -18.4(4) . . . . ?
N1 Ru2 Ru5 C501 84.1(4) . . . . ?
Ru3 Ru2 Ru5 C501 69.1(3) . . . . ?
Ru1 Ru2 Ru5 C501 120.2(3) . . . . ?
Ru6 Ru2 Ru5 C501 179.7(3) . . . . ?
C202 Ru2 Ru5 C400 126.2(6) . . . . ?
C201 Ru2 Ru5 C400 -155.8(5) . . . . ?
N1 Ru2 Ru5 C400 -53.2(4) . . . . ?
Ru3 Ru2 Ru5 C400 -68.2(4) . . . . ?
Ru1 Ru2 Ru5 C400 -17.1(4) . . . . ?
Ru6 Ru2 Ru5 C400 42.4(4) . . . . ?
C202 Ru2 Ru5 N1 179.4(5) . . . . ?
C201 Ru2 Ru5 N1 -102.5(4) . . . . ?
Ru3 Ru2 Ru5 N1 -15.0(2) . . . . ?
Ru1 Ru2 Ru5 N1 36.1(2) . . . . ?
Ru6 Ru2 Ru5 N1 95.6(2) . . . . ?
C202 Ru2 Ru5 Ru4 139.6(4) . . . . ?
C201 Ru2 Ru5 Ru4 -142.4(3) . . . . ?
N1 Ru2 Ru5 Ru4 -39.9(2) . . . . ?
Ru3 Ru2 Ru5 Ru4 -54.81(4) . . . . ?
Ru1 Ru2 Ru5 Ru4 -3.72(2) . . . . ?
Ru6 Ru2 Ru5 Ru4 55.74(2) . . . . ?
C202 Ru2 Ru5 Ru6 83.8(4) . . . . ?
C201 Ru2 Ru5 Ru6 161.9(3) . . . . ?
N1 Ru2 Ru5 Ru6 -95.6(2) . . . . ?
Ru3 Ru2 Ru5 Ru6 -110.56(4) . . . . ?
Ru1 Ru2 Ru5 Ru6 -59.47(2) . . . . ?
C51 P2 Ru6 C601 69.0(5) . . . . ?
C71 P2 Ru6 C601 -171.1(5) . . . . ?
C61 P2 Ru6 C601 -48.3(5) . . . . ?
C51 P2 Ru6 C602 -25.7(5) . . . . ?
C71 P2 Ru6 C602 94.1(5) . . . . ?
C61 P2 Ru6 C602 -143.1(5) . . . . ?
C51 P2 Ru6 Ru2 -157.3(4) . . . . ?
C71 P2 Ru6 Ru2 -37.5(4) . . . . ?
C61 P2 Ru6 Ru2 85.3(4) . . . . ?
C51 P2 Ru6 Ru5 -103.6(4) . . . . ?
C71 P2 Ru6 Ru5 16.2(4) . . . . ?
C61 P2 Ru6 Ru5 139.1(3) . . . . ?
C51 P2 Ru6 Ru1 147.9(4) . . . . ?
C71 P2 Ru6 Ru1 -92.2(4) . . . . ?
C61 P2 Ru6 Ru1 30.6(4) . . . . ?
C402 Ru4 Ru6 C601 -48.2(4) . . . . ?
C100 Ru4 Ru6 C601 38.8(4) . . . . ?
C400 Ru4 Ru6 C601 -131.7(4) . . . . ?
N1 Ru4 Ru6 C601 132.9(3) . . . . ?
Ru5 Ru4 Ru6 C601 -174.2(3) . . . . ?
Ru1 Ru4 Ru6 C601 82.2(3) . . . . ?
C402 Ru4 Ru6 C602 46.6(4) . . . . ?
C100 Ru4 Ru6 C602 133.6(4) . . . . ?
C400 Ru4 Ru6 C602 -36.9(4) . . . . ?
N1 Ru4 Ru6 C602 -132.3(3) . . . . ?
Ru5 Ru4 Ru6 C602 -79.4(3) . . . . ?
Ru1 Ru4 Ru6 C602 177.0(3) . . . . ?
C402 Ru4 Ru6 Ru2 177.9(3) . . . . ?
C100 Ru4 Ru6 Ru2 -95.1(2) . . . . ?
C400 Ru4 Ru6 Ru2 94.5(2) . . . . ?
N1 Ru4 Ru6 Ru2 -0.94(17) . . . . ?
Ru5 Ru4 Ru6 Ru2 51.93(2) . . . . ?
Ru1 Ru4 Ru6 Ru2 -51.66(2) . . . . ?
C402 Ru4 Ru6 Ru5 126.0(3) . . . . ?
C100 Ru4 Ru6 Ru5 -147.0(2) . . . . ?
C400 Ru4 Ru6 Ru5 42.5(2) . . . . ?
N1 Ru4 Ru6 Ru5 -52.87(17) . . . . ?
Ru1 Ru4 Ru6 Ru5 -103.60(2) . . . . ?
C402 Ru4 Ru6 Ru1 -130.4(3) . . . . ?
C100 Ru4 Ru6 Ru1 -43.4(2) . . . . ?
C400 Ru4 Ru6 Ru1 146.1(2) . . . . ?
N1 Ru4 Ru6 Ru1 50.73(17) . . . . ?
Ru5 Ru4 Ru6 Ru1 103.60(2) . . . . ?
C202 Ru2 Ru6 C601 95.4(5) . . . . ?
C201 Ru2 Ru6 C601 -160.4(6) . . . . ?
N1 Ru2 Ru6 C601 -78.0(4) . . . . ?
Ru3 Ru2 Ru6 C601 -10.5(4) . . . . ?
Ru1 Ru2 Ru6 C601 -26.9(4) . . . . ?
Ru5 Ru2 Ru6 C601 -131.0(4) . . . . ?
C202 Ru2 Ru6 C602 -100.3(5) . . . . ?
C201 Ru2 Ru6 C602 4.0(6) . . . . ?
N1 Ru2 Ru6 C602 86.4(4) . . . . ?
Ru3 Ru2 Ru6 C602 153.9(4) . . . . ?
Ru1 Ru2 Ru6 C602 137.4(4) . . . . ?
Ru5 Ru2 Ru6 C602 33.3(4) . . . . ?
C202 Ru2 Ru6 P2 -3.2(4) . . . . ?
C201 Ru2 Ru6 P2 101.1(4) . . . . ?
N1 Ru2 Ru6 P2 -176.52(19) . . . . ?
Ru3 Ru2 Ru6 P2 -109.03(7) . . . . ?
Ru1 Ru2 Ru6 P2 -125.44(7) . . . . ?
Ru5 Ru2 Ru6 P2 130.40(7) . . . . ?
C202 Ru2 Ru6 Ru4 174.4(4) . . . . ?
C201 Ru2 Ru6 Ru4 -81.4(4) . . . . ?
N1 Ru2 Ru6 Ru4 0.99(18) . . . . ?
Ru3 Ru2 Ru6 Ru4 68.49(4) . . . . ?
Ru1 Ru2 Ru6 Ru4 52.08(2) . . . . ?
Ru5 Ru2 Ru6 Ru4 -52.08(2) . . . . ?
C202 Ru2 Ru6 Ru5 -133.6(4) . . . . ?
C201 Ru2 Ru6 Ru5 -29.3(4) . . . . ?
N1 Ru2 Ru6 Ru5 53.07(18) . . . . ?
Ru3 Ru2 Ru6 Ru5 120.57(4) . . . . ?
Ru1 Ru2 Ru6 Ru5 104.16(3) . . . . ?
C202 Ru2 Ru6 Ru1 122.3(4) . . . . ?
C201 Ru2 Ru6 Ru1 -133.5(4) . . . . ?
N1 Ru2 Ru6 Ru1 -51.08(18) . . . . ?
Ru3 Ru2 Ru6 Ru1 16.41(3) . . . . ?
Ru5 Ru2 Ru6 Ru1 -104.16(3) . . . . ?
C502 Ru5 Ru6 C601 -129.2(5) . . . . ?
C400 Ru5 Ru6 C601 -35.7(5) . . . . ?
N1 Ru5 Ru6 C601 66.1(5) . . . . ?
Ru4 Ru5 Ru6 C601 9.2(5) . . . . ?
Ru2 Ru5 Ru6 C601 118.3(5) . . . . ?
C502 Ru5 Ru6 C602 -42.8(4) . . . . ?
C400 Ru5 Ru6 C602 50.7(4) . . . . ?
N1 Ru5 Ru6 C602 152.5(3) . . . . ?
Ru4 Ru5 Ru6 C602 95.7(3) . . . . ?
Ru2 Ru5 Ru6 C602 -155.2(3) . . . . ?
C502 Ru5 Ru6 P2 39.0(3) . . . . ?
C400 Ru5 Ru6 P2 132.6(2) . . . . ?
N1 Ru5 Ru6 P2 -125.71(19) . . . . ?
Ru4 Ru5 Ru6 P2 177.47(8) . . . . ?
Ru2 Ru5 Ru6 P2 -73.43(8) . . . . ?
C502 Ru5 Ru6 Ru4 -138.4(3) . . . . ?
C400 Ru5 Ru6 Ru4 -44.9(2) . . . . ?
N1 Ru5 Ru6 Ru4 56.82(18) . . . . ?
Ru2 Ru5 Ru6 Ru4 109.10(3) . . . . ?
C502 Ru5 Ru6 Ru2 112.5(3) . . . . ?
C400 Ru5 Ru6 Ru2 -154.0(2) . . . . ?
N1 Ru5 Ru6 Ru2 -52.28(18) . . . . ?
Ru4 Ru5 Ru6 Ru2 -109.10(3) . . . . ?
C502 Ru5 Ru6 Ru1 166.7(3) . . . . ?
C400 Ru5 Ru6 Ru1 -99.8(2) . . . . ?
N1 Ru5 Ru6 Ru1 1.94(18) . . . . ?
Ru4 Ru5 Ru6 Ru1 -54.87(2) . . . . ?
Ru2 Ru5 Ru6 Ru1 54.22(2) . . . . ?
C102 Ru1 Ru6 C601 39.2(4) . . . . ?
N1 Ru1 Ru6 C601 -147.1(3) . . . . ?
C100 Ru1 Ru6 C601 -49.7(4) . . . . ?
Ru2 Ru1 Ru6 C601 160.4(3) . . . . ?
Ru4 Ru1 Ru6 C601 -90.3(3) . . . . ?
Ru3 Ru1 Ru6 C601 145.4(3) . . . . ?
C102 Ru1 Ru6 C602 124.2(6) . . . . ?
N1 Ru1 Ru6 C602 -62.1(6) . . . . ?
C100 Ru1 Ru6 C602 35.4(6) . . . . ?
Ru2 Ru1 Ru6 C602 -114.6(5) . . . . ?
Ru4 Ru1 Ru6 C602 -5.3(5) . . . . ?
Ru3 Ru1 Ru6 C602 -129.6(5) . . . . ?
C102 Ru1 Ru6 P2 -44.4(3) . . . . ?
N1 Ru1 Ru6 P2 129.26(19) . . . . ?
C100 Ru1 Ru6 P2 -133.3(3) . . . . ?
Ru2 Ru1 Ru6 P2 76.81(7) . . . . ?
Ru4 Ru1 Ru6 P2 -173.94(7) . . . . ?
Ru3 Ru1 Ru6 P2 61.75(8) . . . . ?
C102 Ru1 Ru6 Ru4 129.5(3) . . . . ?
N1 Ru1 Ru6 Ru4 -56.81(18) . . . . ?
C100 Ru1 Ru6 Ru4 40.7(3) . . . . ?
Ru2 Ru1 Ru6 Ru4 -109.25(3) . . . . ?
Ru3 Ru1 Ru6 Ru4 -124.31(3) . . . . ?
C102 Ru1 Ru6 Ru2 -121.2(3) . . . . ?
N1 Ru1 Ru6 Ru2 52.45(18) . . . . ?
C100 Ru1 Ru6 Ru2 149.9(3) . . . . ?
Ru4 Ru1 Ru6 Ru2 109.25(3) . . . . ?
Ru3 Ru1 Ru6 Ru2 -15.06(3) . . . . ?
C102 Ru1 Ru6 Ru5 -175.7(3) . . . . ?
N1 Ru1 Ru6 Ru5 -2.00(18) . . . . ?
C100 Ru1 Ru6 Ru5 95.5(3) . . . . ?
Ru2 Ru1 Ru6 Ru5 -54.45(2) . . . . ?
Ru4 Ru1 Ru6 Ru5 54.80(2) . . . . ?
Ru3 Ru1 Ru6 Ru5 -69.51(3) . . . . ?
